data_7023785
loop_
_publ_author_name
'Fr\"omel, Silke'
'Kehr, Gerald'
'Fr\"ohlich, Roland'
'Daniliuc, Constantin G.'
'Erker, Gerhard'

_publ_section_title
;
 Reactions of dimethylzirconocene complexes with a vicinal frustrated P/B
 Lewis pair.
;
_journal_issue 40
_journal_name_full 'Dalton transactions (Cambridge, England : 2003)'
_journal_page_first 14531
_journal_page_last 14536
_journal_paper_doi 10.1039/c3dt52128a
_journal_volume 42
_journal_year 2013
_chemical_formula_sum 'C44 H42 B F10 P Zr'
_chemical_formula_weight 893.78
_chemical_name_systematic
; 
 ? 
;
_space_group_IT_number 33
_symmetry_cell_setting orthorhombic
_symmetry_space_group_name_Hall 'P 2c -2n'
_symmetry_space_group_name_H-M 'P n a 21'
_atom_sites_solution_hydrogens geom
_atom_sites_solution_primary direct
_atom_sites_solution_secondary difmap
_audit_creation_method SHELXL-97
_cell_angle_alpha 90.00
_cell_angle_beta 90.00
_cell_angle_gamma 90.00
_cell_formula_units_Z 8
_cell_length_a 24.0134(2)
_cell_length_b 20.4685(3)
_cell_length_c 16.1406(2)
_cell_measurement_reflns_used 15299
_cell_measurement_temperature 223(2)
_cell_measurement_theta_max 27.88
_cell_measurement_theta_min 4.08
_cell_volume 7933.40(17)
_computing_cell_refinement 'Collect (Nonius B.V., 1998)'
_computing_data_collection 'Collect (Nonius B.V., 1998)'
_computing_data_reduction 'Denzo-SMN (Otwinowski & Minor, 1997)'
_computing_molecular_graphics 'XP (BrukerAXS, 2000)'
_computing_publication_material 'SHELXL-97 (Sheldrick, 1997)'
_computing_structure_refinement 'SHELXL-97 (Sheldrick, 1997)'
_computing_structure_solution 'SHELXS-97 (Sheldrick, 1990)'
_diffrn_ambient_temperature 223(2)
_diffrn_measured_fraction_theta_full 0.982
_diffrn_measured_fraction_theta_max 0.982
_diffrn_measurement_device_type 'Nonius KappaCCD APEXII'
_diffrn_measurement_method '\w and \f scans'
_diffrn_radiation_monochromator 'Montel mirror'
_diffrn_radiation_source 'rotating anode Nonius FR591'
_diffrn_radiation_type MoK\a
_diffrn_radiation_wavelength 0.71073
_diffrn_reflns_av_R_equivalents 0.067
_diffrn_reflns_av_sigmaI/netI 0.0351
_diffrn_reflns_limit_h_max 28
_diffrn_reflns_limit_h_min -28
_diffrn_reflns_limit_k_max 24
_diffrn_reflns_limit_k_min -24
_diffrn_reflns_limit_l_max 19
_diffrn_reflns_limit_l_min -19
_diffrn_reflns_number 46932
_diffrn_reflns_theta_full 25.00
_diffrn_reflns_theta_max 25.00
_diffrn_reflns_theta_min 4.12
_exptl_absorpt_coefficient_mu 0.397
_exptl_absorpt_correction_T_max 0.9502
_exptl_absorpt_correction_T_min 0.9005
_exptl_absorpt_correction_type multi-scan
_exptl_absorpt_process_details 'Denzo (Otwinowski, Borek, Majewski & Minor, 2003)'
_exptl_crystal_colour yellow
_exptl_crystal_density_diffrn 1.497
_exptl_crystal_density_method 'not measured'
_exptl_crystal_description block
_exptl_crystal_F_000 3648
_exptl_crystal_size_max 0.27
_exptl_crystal_size_mid 0.20
_exptl_crystal_size_min 0.13
_refine_diff_density_max 0.607
_refine_diff_density_min -0.493
_refine_diff_density_rms 0.054
_refine_ls_abs_structure_details 'Flack H D (1983), Acta Cryst. A39, 876-881'
_refine_ls_abs_structure_Flack 0.44(4)
_refine_ls_extinction_method none
_refine_ls_goodness_of_fit_ref 1.116
_refine_ls_hydrogen_treatment constr
_refine_ls_matrix_type full
_refine_ls_number_parameters 1044
_refine_ls_number_reflns 13311
_refine_ls_number_restraints 1
_refine_ls_restrained_S_all 1.116
_refine_ls_R_factor_all 0.0689
_refine_ls_R_factor_gt 0.0552
_refine_ls_shift/su_max 0.001
_refine_ls_shift/su_mean 0.000
_refine_ls_structure_factor_coef Fsqd
_refine_ls_weighting_details 'calc w=1/[\s^2^(Fo^2^)+(0.0308P)^2^+13.1929P] where P=(Fo^2^+2Fc^2^)/3'
_refine_ls_weighting_scheme calc
_refine_ls_wR_factor_gt 0.1161
_refine_ls_wR_factor_ref 0.1288
_reflns_number_gt 11762
_reflns_number_total 13311
_reflns_threshold_expression >2sigma(I)
_cod_data_source_file c3dt52128a.txt
_cod_data_source_block erk6106
_cod_original_sg_symbol_H-M Pna21
_cod_database_code 7023785

loop_
_symmetry_equiv_pos_as_xyz
'x, y, z'
'-x, -y, z+1/2'
'x+1/2, -y+1/2, z'
'-x+1/2, y+1/2, z+1/2'

loop_
_atom_site_label
_atom_site_type_symbol
_atom_site_fract_x
_atom_site_fract_y
_atom_site_fract_z
_atom_site_U_iso_or_equiv
_atom_site_adp_type
_atom_site_occupancy
_atom_site_symmetry_multiplicity
_atom_site_calc_flag
_atom_site_refinement_flags
Zr1A Zr 1.37877(2) 1.52667(2) -0.08950(4) 0.05055(14) Uani 1 1 d .
P1A P 1.35167(5) 1.45319(7) -0.24208(9) 0.0447(3) Uani 1 1 d .
B1A B 1.4612(3) 1.2910(3) -0.2827(4) 0.0477(14) Uani 1 1 d .
C1A C 1.3812(2) 1.3691(3) -0.2364(4) 0.0503(13) Uani 1 1 d .
H1A1 H 1.3784 1.3532 -0.1794 0.060 Uiso 1 1 calc R
H1A2 H 1.3592 1.3400 -0.2718 0.060 Uiso 1 1 calc R
C2A C 1.4419(2) 1.3665(3) -0.2637(4) 0.0520(13) Uani 1 1 d .
H2A1 H 1.4655 1.3849 -0.2201 0.062 Uiso 1 1 calc R
H2A2 H 1.4467 1.3930 -0.3137 0.062 Uiso 1 1 calc R
C4A C 1.4530(2) 1.2451(3) -0.2002(4) 0.0532(13) Uani 1 1 d .
H4A1 H 1.4774 1.2605 -0.1564 0.080 Uiso 1 1 calc R
H4A2 H 1.4623 1.2002 -0.2137 0.080 Uiso 1 1 calc R
H4A3 H 1.4147 1.2475 -0.1818 0.080 Uiso 1 1 calc R
C3A C 1.3149(3) 1.4653(4) -0.0272(5) 0.079(2) Uani 1 1 d .
H3A1 H 1.3139 1.4758 0.0314 0.119 Uiso 1 1 calc R
H3A2 H 1.3241 1.4196 -0.0343 0.119 Uiso 1 1 calc R
H3A3 H 1.2786 1.4740 -0.0515 0.119 Uiso 1 1 calc R
C31A C 1.2744(2) 1.4522(3) -0.2420(4) 0.0503(13) Uani 1 1 d .
C32A C 1.2423(2) 1.4003(3) -0.2086(4) 0.0584(14) Uani 1 1 d .
C33A C 1.1846(3) 1.4031(4) -0.2160(4) 0.0712(19) Uani 1 1 d .
H33A H 1.1634 1.3681 -0.1953 0.085 Uiso 1 1 calc R
C34A C 1.1572(3) 1.4547(4) -0.2522(5) 0.0691(19) Uani 1 1 d .
C35A C 1.1892(2) 1.5060(3) -0.2821(4) 0.0667(17) Uani 1 1 d .
H35A H 1.1711 1.5422 -0.3059 0.080 Uiso 1 1 calc R
C36A C 1.2467(2) 1.5057(3) -0.2778(4) 0.0522(13) Uani 1 1 d .
C37A C 1.2649(3) 1.3406(3) -0.1662(5) 0.079(2) Uani 1 1 d .
H37A H 1.2360 1.3210 -0.1324 0.118 Uiso 1 1 calc R
H37B H 1.2961 1.3529 -0.1312 0.118 Uiso 1 1 calc R
H37C H 1.2773 1.3094 -0.2075 0.118 Uiso 1 1 calc R
C38A C 1.0944(3) 1.4565(5) -0.2564(6) 0.102(3) Uani 1 1 d .
H38A H 1.0803 1.4131 -0.2681 0.153 Uiso 1 1 calc R
H38B H 1.0828 1.4862 -0.2999 0.153 Uiso 1 1 calc R
H38C H 1.0797 1.4715 -0.2037 0.153 Uiso 1 1 calc R
C39A C 1.2755(2) 1.5649(3) -0.3162(4) 0.0594(15) Uani 1 1 d .
H39A H 1.2790 1.5586 -0.3755 0.089 Uiso 1 1 calc R
H39B H 1.3122 1.5700 -0.2920 0.089 Uiso 1 1 calc R
H39C H 1.2536 1.6038 -0.3055 0.089 Uiso 1 1 calc R
C21A C 1.3677(2) 1.4745(3) -0.3502(3) 0.0453(12) Uani 1 1 d .
C22A C 1.4083(2) 1.5232(3) -0.3680(4) 0.0467(12) Uani 1 1 d .
C23A C 1.4131(2) 1.5467(3) -0.4484(4) 0.0529(13) Uani 1 1 d .
H23A H 1.4398 1.5791 -0.4595 0.063 Uiso 1 1 calc R
C24A C 1.3802(2) 1.5245(3) -0.5128(4) 0.0595(15) Uani 1 1 d .
C25A C 1.3451(3) 1.4715(3) -0.4969(4) 0.0611(15) Uani 1 1 d .
H25A H 1.3258 1.4521 -0.5411 0.073 Uiso 1 1 calc R
C26A C 1.3380(2) 1.4469(3) -0.4173(4) 0.0502(13) Uani 1 1 d .
C27A C 1.4476(2) 1.5485(3) -0.3042(4) 0.0572(14) Uani 1 1 d .
H27A H 1.4768 1.5166 -0.2946 0.086 Uiso 1 1 calc R
H27B H 1.4276 1.5563 -0.2530 0.086 Uiso 1 1 calc R
H27C H 1.4640 1.5890 -0.3235 0.086 Uiso 1 1 calc R
C28A C 1.3830(3) 1.5552(4) -0.5975(5) 0.0827(19) Uani 1 1 d .
H28A H 1.3490 1.5794 -0.6080 0.124 Uiso 1 1 calc R
H28B H 1.3873 1.5213 -0.6391 0.124 Uiso 1 1 calc R
H28C H 1.4146 1.5847 -0.6001 0.124 Uiso 1 1 calc R
C29A C 1.2967(3) 1.3898(3) -0.4099(4) 0.0658(17) Uani 1 1 d .
H29A H 1.2611 1.4061 -0.3905 0.099 Uiso 1 1 calc R
H29B H 1.3110 1.3579 -0.3710 0.099 Uiso 1 1 calc R
H29C H 1.2920 1.3695 -0.4638 0.099 Uiso 1 1 calc R
C51A C 1.4247(2) 1.2679(3) -0.3654(4) 0.0488(12) Uani 1 1 d .
C52A C 1.3776(2) 1.2282(3) -0.3640(4) 0.0554(15) Uani 1 1 d .
F52A F 1.35978(15) 1.20066(19) -0.2948(3) 0.0772(11) Uani 1 1 d .
C53A C 1.3454(3) 1.2167(3) -0.4343(5) 0.0713(19) Uani 1 1 d .
F53A F 1.30006(18) 1.1777(2) -0.4279(4) 0.1033(16) Uani 1 1 d .
C54A C 1.3595(4) 1.2433(4) -0.5082(5) 0.084(2) Uani 1 1 d .
F54A F 1.3273(2) 1.2326(2) -0.5754(3) 0.1176(19) Uani 1 1 d .
C55A C 1.4060(4) 1.2811(4) -0.5137(4) 0.081(2) Uani 1 1 d .
F55A F 1.4204(2) 1.3093(3) -0.5860(3) 0.1310(19) Uani 1 1 d .
C56A C 1.4364(3) 1.2933(3) -0.4422(4) 0.0641(16) Uani 1 1 d .
F56A F 1.48114(18) 1.3323(2) -0.4533(3) 0.0902(13) Uani 1 1 d .
C41A C 1.5288(2) 1.2860(2) -0.3055(3) 0.0451(11) Uani 1 1 d .
C42A C 1.5690(2) 1.3321(3) -0.2881(4) 0.0548(14) Uani 1 1 d .
F42A F 1.55587(15) 1.39167(17) -0.2600(3) 0.0842(12) Uani 1 1 d .
C43A C 1.6262(3) 1.3213(3) -0.2988(4) 0.0624(16) Uani 1 1 d .
F43A F 1.66214(16) 1.3683(2) -0.2770(4) 0.1057(17) Uani 1 1 d .
C44A C 1.6449(3) 1.2641(3) -0.3288(4) 0.0619(16) Uani 1 1 d .
F44A F 1.69979(16) 1.2540(2) -0.3408(3) 0.0937(14) Uani 1 1 d .
C45A C 1.6075(3) 1.2171(3) -0.3497(5) 0.0647(16) Uani 1 1 d .
F45A F 1.62477(17) 1.1603(2) -0.3824(3) 0.0971(15) Uani 1 1 d .
C46A C 1.5514(3) 1.2288(3) -0.3364(4) 0.0582(15) Uani 1 1 d .
F46A F 1.51677(15) 1.17855(17) -0.3572(3) 0.0882(14) Uani 1 1 d .
C11A C 1.3020(3) 1.6074(4) -0.1195(5) 0.078(2) Uani 1 1 d .
H11A H 1.2704 1.5927 -0.1484 0.094 Uiso 1 1 calc R
C12A C 1.3506(3) 1.6337(3) -0.1543(5) 0.0687(17) Uani 1 1 d .
H12A H 1.3569 1.6411 -0.2110 0.082 Uiso 1 1 calc R
C13A C 1.3879(4) 1.6470(3) -0.0905(6) 0.089(2) Uani 1 1 d .
H13A H 1.4241 1.6637 -0.0970 0.107 Uiso 1 1 calc R
C14A C 1.3628(6) 1.6316(4) -0.0165(6) 0.113(4) Uani 1 1 d .
H14A H 1.3786 1.6366 0.0364 0.136 Uiso 1 1 calc R
C15A C 1.3095(5) 1.6072(5) -0.0339(6) 0.109(4) Uani 1 1 d .
H15A H 1.2833 1.5930 0.0055 0.131 Uiso 1 1 calc R
C16A C 1.4321(3) 1.4644(5) 0.0192(5) 0.089(2) Uani 1 1 d .
H16A H 1.4129 1.4436 0.0626 0.106 Uiso 1 1 calc R
C17A C 1.4516(3) 1.5272(5) 0.0193(5) 0.092(3) Uani 1 1 d .
H17A H 1.4471 1.5575 0.0626 0.110 Uiso 1 1 calc R
C18A C 1.4794(3) 1.5393(4) -0.0562(5) 0.081(2) Uani 1 1 d .
H18A H 1.4968 1.5784 -0.0725 0.097 Uiso 1 1 calc R
C19A C 1.4760(2) 1.4820(3) -0.1013(5) 0.0681(17) Uani 1 1 d .
H19A H 1.4919 1.4754 -0.1539 0.082 Uiso 1 1 calc R
C20A C 1.4461(3) 1.4364(4) -0.0582(4) 0.0702(18) Uani 1 1 d .
H20A H 1.4367 1.3943 -0.0766 0.084 Uiso 1 1 calc R
Zr1B Zr 1.11535(2) 1.49698(3) -0.59659(4) 0.05176(14) Uani 1 1 d .
P1B P 1.14143(5) 1.43467(6) -0.75491(9) 0.0417(3) Uani 1 1 d .
B1B B 1.0244(3) 1.2841(3) -0.8284(4) 0.0481(14) Uani 1 1 d .
C1B C 1.1039(2) 1.3556(2) -0.7653(3) 0.0449(11) Uani 1 1 d .
H1B1 H 1.1267 1.3261 -0.7989 0.054 Uiso 1 1 calc R
H1B2 H 1.1004 1.3361 -0.7101 0.054 Uiso 1 1 calc R
C2B C 1.0457(2) 1.3592(3) -0.8041(4) 0.0524(13) Uani 1 1 d .
H2B1 H 1.0468 1.3864 -0.8540 0.063 Uiso 1 1 calc R
H2B2 H 1.0196 1.3791 -0.7648 0.063 Uiso 1 1 calc R
C4B C 1.0301(2) 1.2346(3) -0.7501(4) 0.0532(13) Uani 1 1 d .
H4B1 H 1.0164 1.1917 -0.7657 0.080 Uiso 1 1 calc R
H4B2 H 1.0084 1.2511 -0.7040 0.080 Uiso 1 1 calc R
H4B3 H 1.0689 1.2313 -0.7339 0.080 Uiso 1 1 calc R
C3B C 1.1664(3) 1.4151(3) -0.5435(5) 0.0750(19) Uani 1 1 d .
H3B1 H 1.1674 1.4189 -0.4837 0.112 Uiso 1 1 calc R
H3B2 H 1.2040 1.4174 -0.5653 0.112 Uiso 1 1 calc R
H3B3 H 1.1498 1.3735 -0.5587 0.112 Uiso 1 1 calc R
C31B C 1.2181(2) 1.4208(2) -0.7522(3) 0.0453(11) Uani 1 1 d .
C32B C 1.2531(2) 1.4731(3) -0.7774(4) 0.0478(12) Uani 1 1 d .
C33B C 1.3100(2) 1.4653(3) -0.7764(4) 0.0520(13) Uani 1 1 d .
H33B H 1.3323 1.5004 -0.7939 0.062 Uiso 1 1 calc R
C34B C 1.3360(2) 1.4085(3) -0.7509(4) 0.0560(14) Uani 1 1 d .
C35B C 1.3015(2) 1.3578(3) -0.7237(4) 0.0572(15) Uani 1 1 d .
H35B H 1.3180 1.3192 -0.7041 0.069 Uiso 1 1 calc R
C36B C 1.2437(2) 1.3624(3) -0.7246(4) 0.0528(13) Uani 1 1 d .
C37B C 1.2318(2) 1.5391(3) -0.8090(4) 0.0573(15) Uani 1 1 d .
H37D H 1.2576 1.5732 -0.7931 0.086 Uiso 1 1 calc R
H37E H 1.1955 1.5480 -0.7851 0.086 Uiso 1 1 calc R
H37F H 1.2286 1.5377 -0.8689 0.086 Uiso 1 1 calc R
C38B C 1.3982(3) 1.4011(4) -0.7510(5) 0.079(2) Uani 1 1 d .
H38D H 1.4088 1.3670 -0.7896 0.118 Uiso 1 1 calc R
H38E H 1.4107 1.3896 -0.6958 0.118 Uiso 1 1 calc R
H38F H 1.4152 1.4421 -0.7676 0.118 Uiso 1 1 calc R
C39B C 1.2135(3) 1.3015(3) -0.6950(5) 0.0702(18) Uani 1 1 d .
H39D H 1.1971 1.2792 -0.7421 0.105 Uiso 1 1 calc R
H39E H 1.1843 1.3139 -0.6564 0.105 Uiso 1 1 calc R
H39F H 1.2397 1.2727 -0.6675 0.105 Uiso 1 1 calc R
C21B C 1.1297(2) 1.4710(2) -0.8579(3) 0.0421(11) Uani 1 1 d .
C22B C 1.1557(2) 1.4462(3) -0.9302(4) 0.0489(13) Uani 1 1 d .
C23B C 1.1512(2) 1.4812(3) -1.0031(4) 0.0581(14) Uani 1 1 d .
H23B H 1.1678 1.4644 -1.0513 0.070 Uiso 1 1 calc R
C24B C 1.1229(2) 1.5407(3) -1.0078(4) 0.0574(14) Uani 1 1 d .
C25B C 1.0942(2) 1.5608(3) -0.9397(4) 0.0534(14) Uani 1 1 d .
H25B H 1.0717 1.5982 -0.9444 0.064 Uiso 1 1 calc R
C26B C 1.0963(2) 1.5290(2) -0.8636(3) 0.0450(12) Uani 1 1 d .
C27B C 1.1892(3) 1.3836(3) -0.9338(4) 0.0577(15) Uani 1 1 d .
H27D H 1.1914 1.3686 -0.9907 0.087 Uiso 1 1 calc R
H27E H 1.1712 1.3505 -0.9002 0.087 Uiso 1 1 calc R
H27F H 1.2265 1.3916 -0.9129 0.087 Uiso 1 1 calc R
C28B C 1.1232(3) 1.5799(3) -1.0873(5) 0.0752(17) Uani 1 1 d .
H28D H 1.0924 1.6105 -1.0870 0.113 Uiso 1 1 calc R
H28E H 1.1195 1.5506 -1.1342 0.113 Uiso 1 1 calc R
H28F H 1.1581 1.6037 -1.0917 0.113 Uiso 1 1 calc R
C29B C 1.0627(3) 1.5546(3) -0.7942(4) 0.0614(15) Uani 1 1 d .
H29D H 1.0556 1.6008 -0.8028 0.092 Uiso 1 1 calc R
H29E H 1.0829 1.5487 -0.7427 0.092 Uiso 1 1 calc R
H29F H 1.0276 1.5312 -0.7916 0.092 Uiso 1 1 calc R
C51B C 0.9573(2) 1.2805(2) -0.8526(4) 0.0481(12) Uani 1 1 d .
C52B C 0.9164(2) 1.3090(3) -0.8032(4) 0.0553(14) Uani 1 1 d .
F52B F 0.93181(15) 1.3455(2) -0.7372(3) 0.0856(13) Uani 1 1 d .
C53B C 0.8596(3) 1.3006(3) -0.8110(5) 0.0638(16) Uani 1 1 d .
F53B F 0.82411(16) 1.3275(2) -0.7567(3) 0.0870(12) Uani 1 1 d .
C54B C 0.8395(3) 1.2633(3) -0.8745(5) 0.0665(17) Uani 1 1 d .
F54B F 0.78466(16) 1.2553(2) -0.8861(3) 0.0992(15) Uani 1 1 d .
C55B C 0.8770(3) 1.2342(3) -0.9277(5) 0.075(2) Uani 1 1 d .
F55B F 0.8585(2) 1.1974(3) -0.9909(3) 0.1187(18) Uani 1 1 d .
C56B C 0.9333(3) 1.2420(3) -0.9135(4) 0.0627(16) Uani 1 1 d .
F56B F 0.96639(18) 1.2073(2) -0.9664(3) 0.0959(15) Uani 1 1 d .
C41B C 1.0629(2) 1.2639(3) -0.9102(4) 0.0479(12) Uani 1 1 d .
C42B C 1.1081(2) 1.2210(3) -0.9113(4) 0.0519(13) Uani 1 1 d .
F42B F 1.12273(14) 1.18769(17) -0.8428(2) 0.0639(9) Uani 1 1 d .
C43B C 1.1407(3) 1.2093(3) -0.9796(4) 0.0602(15) Uani 1 1 d .
F43B F 1.18441(16) 1.16720(19) -0.9754(3) 0.0789(11) Uani 1 1 d .
C44B C 1.1302(3) 1.2409(3) -1.0533(4) 0.0632(17) Uani 1 1 d .
F44B F 1.16137(19) 1.2295(2) -1.1209(2) 0.0886(13) Uani 1 1 d .
C45B C 1.0867(3) 1.2847(3) -1.0561(4) 0.0637(17) Uani 1 1 d .
F45B F 1.07592(18) 1.3168(2) -1.1271(2) 0.0892(13) Uani 1 1 d .
C46B C 1.0551(2) 1.2951(3) -0.9860(4) 0.0550(14) Uani 1 1 d .
F46B F 1.01357(15) 1.33919(18) -0.9943(2) 0.0713(10) Uani 1 1 d .
C11B C 1.1936(3) 1.5517(4) -0.5212(5) 0.087(2) Uani 1 1 d .
H11B H 1.2155 1.5266 -0.4849 0.105 Uiso 1 1 calc R
C12B C 1.1457(4) 1.5844(4) -0.5004(5) 0.093(2) Uani 1 1 d .
H12B H 1.1297 1.5850 -0.4473 0.111 Uiso 1 1 calc R
C13B C 1.1242(3) 1.6168(3) -0.5698(5) 0.078(2) Uani 1 1 d .
H13B H 1.0917 1.6421 -0.5729 0.093 Uiso 1 1 calc R
C14B C 1.1621(3) 1.6029(3) -0.6340(5) 0.0724(18) Uani 1 1 d .
H14B H 1.1595 1.6188 -0.6885 0.087 Uiso 1 1 calc R
C15B C 1.2043(3) 1.5617(3) -0.6043(5) 0.0752(19) Uani 1 1 d .
H15B H 1.2341 1.5443 -0.6350 0.090 Uiso 1 1 calc R
C16B C 1.0477(3) 1.4438(4) -0.4986(5) 0.083(2) Uani 1 1 d .
H16B H 1.0614 1.4219 -0.4516 0.099 Uiso 1 1 calc R
C17B C 1.0339(3) 1.5100(4) -0.5033(4) 0.0739(19) Uani 1 1 d .
H17B H 1.0371 1.5410 -0.4606 0.089 Uiso 1 1 calc R
C18B C 1.0146(2) 1.5213(3) -0.5834(5) 0.0642(15) Uani 1 1 d .
H18B H 1.0022 1.5617 -0.6044 0.077 Uiso 1 1 calc R
C19B C 1.0167(3) 1.4632(3) -0.6267(5) 0.0693(18) Uani 1 1 d .
H19B H 1.0056 1.4572 -0.6820 0.083 Uiso 1 1 calc R
C20B C 1.0376(3) 1.4159(4) -0.5758(6) 0.081(2) Uani 1 1 d .
H20B H 1.0440 1.3720 -0.5903 0.097 Uiso 1 1 calc R

loop_
_atom_site_aniso_label
_atom_site_aniso_U_11
_atom_site_aniso_U_22
_atom_site_aniso_U_33
_atom_site_aniso_U_23
_atom_site_aniso_U_13
_atom_site_aniso_U_12
Zr1A 0.0574(3) 0.0517(3) 0.0425(3) -0.0011(3) 0.0024(3) -0.0001(2)
P1A 0.0403(7) 0.0454(7) 0.0483(8) -0.0007(6) -0.0020(6) 0.0009(5)
B1A 0.051(3) 0.043(3) 0.049(4) 0.003(3) -0.004(3) -0.003(3)
C1A 0.050(3) 0.041(3) 0.060(3) -0.002(2) -0.005(2) 0.005(2)
C2A 0.048(3) 0.042(3) 0.066(4) -0.003(3) -0.005(3) 0.000(2)
C4A 0.056(3) 0.055(3) 0.048(3) 0.000(3) -0.003(2) 0.008(3)
C3A 0.076(5) 0.086(5) 0.076(5) 0.008(4) 0.001(4) -0.008(4)
C31A 0.041(3) 0.059(3) 0.052(3) -0.005(3) 0.001(2) -0.004(2)
C32A 0.051(3) 0.065(4) 0.059(4) -0.004(3) 0.006(3) -0.014(3)
C33A 0.053(4) 0.085(5) 0.075(5) -0.003(4) 0.009(3) -0.019(3)
C34A 0.044(3) 0.090(5) 0.074(5) -0.020(4) 0.010(3) -0.004(3)
C35A 0.046(3) 0.086(5) 0.068(4) -0.010(3) -0.003(3) 0.012(3)
C36A 0.047(3) 0.060(3) 0.049(3) -0.005(3) 0.003(2) 0.001(2)
C37A 0.069(4) 0.077(5) 0.090(5) 0.020(4) 0.013(4) -0.024(3)
C38A 0.042(4) 0.134(7) 0.129(8) -0.034(6) 0.002(4) -0.003(4)
C39A 0.050(3) 0.054(3) 0.074(4) 0.001(3) 0.002(3) 0.010(3)
C21A 0.040(3) 0.053(3) 0.043(3) -0.002(2) -0.006(2) 0.008(2)
C22A 0.039(3) 0.046(3) 0.055(3) 0.001(2) 0.005(2) 0.010(2)
C23A 0.046(3) 0.062(4) 0.050(3) 0.000(3) 0.010(2) 0.005(2)
C24A 0.061(4) 0.077(4) 0.041(3) -0.001(3) 0.003(3) 0.014(3)
C25A 0.062(4) 0.068(4) 0.053(4) -0.013(3) -0.010(3) 0.013(3)
C26A 0.044(3) 0.057(3) 0.049(3) -0.004(3) -0.007(2) 0.006(2)
C27A 0.050(3) 0.060(3) 0.061(4) -0.003(3) 0.001(3) -0.008(3)
C28A 0.086(5) 0.114(5) 0.048(4) 0.010(5) 0.013(4) 0.019(4)
C29A 0.064(4) 0.062(4) 0.071(4) -0.001(3) -0.028(3) 0.000(3)
C51A 0.051(3) 0.043(3) 0.052(3) 0.000(2) -0.006(2) 0.003(2)
C52A 0.061(4) 0.045(3) 0.061(4) 0.003(3) -0.009(3) 0.003(3)
F52A 0.067(2) 0.074(2) 0.090(3) 0.016(2) -0.007(2) -0.0233(18)
C53A 0.063(4) 0.054(4) 0.097(6) -0.022(4) -0.024(4) 0.003(3)
F53A 0.074(3) 0.084(3) 0.152(5) -0.024(3) -0.044(3) -0.017(2)
C54A 0.101(6) 0.076(5) 0.074(5) -0.018(4) -0.041(4) 0.022(4)
F54A 0.150(4) 0.105(3) 0.097(4) -0.021(3) -0.078(3) 0.021(3)
C55A 0.105(6) 0.092(5) 0.045(4) -0.003(4) -0.016(4) 0.008(5)
F55A 0.163(5) 0.177(5) 0.053(3) 0.028(4) -0.022(3) 0.009(4)
C56A 0.071(4) 0.068(4) 0.053(4) 0.005(3) -0.008(3) -0.003(3)
F56A 0.088(3) 0.113(3) 0.070(3) 0.035(2) -0.004(2) -0.027(2)
C41A 0.052(3) 0.043(3) 0.040(3) 0.001(2) -0.005(2) -0.005(2)
C42A 0.057(3) 0.052(3) 0.056(3) -0.006(3) -0.003(3) -0.007(3)
F42A 0.065(2) 0.058(2) 0.129(4) -0.036(2) 0.004(2) -0.0127(17)
C43A 0.056(4) 0.063(4) 0.068(4) -0.004(3) 0.006(3) -0.019(3)
F43A 0.057(2) 0.087(3) 0.173(5) -0.027(3) 0.011(3) -0.031(2)
C44A 0.059(4) 0.065(4) 0.062(4) 0.000(3) 0.011(3) -0.004(3)
F44A 0.053(2) 0.103(3) 0.125(4) -0.006(3) 0.022(2) -0.002(2)
C45A 0.057(4) 0.053(3) 0.085(5) -0.010(3) 0.007(3) 0.005(3)
F45A 0.079(3) 0.067(3) 0.145(4) -0.035(3) 0.012(3) 0.011(2)
C46A 0.059(4) 0.043(3) 0.073(4) -0.004(3) 0.000(3) -0.005(3)
F46A 0.059(2) 0.050(2) 0.155(4) -0.030(2) -0.008(2) -0.0055(16)
C11A 0.080(5) 0.068(4) 0.086(5) 0.011(4) 0.021(4) 0.026(3)
C12A 0.096(5) 0.049(4) 0.062(4) 0.008(3) 0.000(4) 0.007(3)
C13A 0.139(7) 0.052(3) 0.077(5) -0.006(4) -0.033(6) -0.016(4)
C14A 0.209(13) 0.068(6) 0.063(5) -0.019(4) -0.007(6) 0.041(7)
C15A 0.151(9) 0.092(7) 0.084(7) 0.002(5) 0.055(6) 0.047(7)
C16A 0.090(6) 0.114(7) 0.061(5) 0.011(4) -0.024(4) 0.015(5)
C17A 0.089(6) 0.115(7) 0.073(5) -0.039(5) -0.028(4) 0.013(5)
C18A 0.055(4) 0.090(5) 0.098(6) -0.023(4) -0.004(4) -0.001(3)
C19A 0.054(3) 0.074(4) 0.076(5) -0.009(4) -0.011(4) 0.001(3)
C20A 0.077(4) 0.070(4) 0.063(4) 0.005(3) -0.019(3) 0.011(3)
Zr1B 0.0554(3) 0.0561(3) 0.0438(3) -0.0026(3) -0.0032(3) 0.0051(2)
P1B 0.0399(7) 0.0396(7) 0.0456(7) -0.0008(6) -0.0025(6) -0.0023(5)
B1B 0.046(3) 0.048(3) 0.050(4) -0.001(3) 0.000(3) -0.003(3)
C1B 0.048(3) 0.040(3) 0.047(3) -0.001(2) -0.003(2) -0.003(2)
C2B 0.047(3) 0.040(3) 0.070(4) -0.007(3) -0.002(3) -0.003(2)
C4B 0.061(4) 0.046(3) 0.053(3) 0.002(3) 0.010(3) 0.003(2)
C3B 0.073(4) 0.081(5) 0.071(4) 0.015(4) 0.000(3) 0.019(4)
C31B 0.039(3) 0.047(3) 0.049(3) 0.002(2) -0.002(2) -0.001(2)
C32B 0.041(3) 0.046(3) 0.056(3) -0.001(2) -0.004(2) -0.002(2)
C33B 0.041(3) 0.060(3) 0.055(3) -0.005(3) -0.001(2) -0.011(2)
C34B 0.036(3) 0.076(4) 0.056(3) -0.008(3) -0.002(3) 0.006(3)
C35B 0.052(3) 0.055(4) 0.064(4) 0.003(3) -0.006(3) 0.014(3)
C36B 0.051(3) 0.047(3) 0.060(4) 0.006(3) -0.007(2) 0.004(2)
C37B 0.051(3) 0.046(3) 0.074(4) -0.001(3) -0.011(3) -0.007(2)
C38B 0.041(3) 0.103(6) 0.092(5) 0.004(4) -0.005(3) 0.013(3)
C39B 0.060(4) 0.053(4) 0.098(5) 0.016(3) -0.012(3) 0.007(3)
C21B 0.039(3) 0.047(3) 0.040(3) -0.002(2) -0.002(2) -0.006(2)
C22B 0.045(3) 0.052(3) 0.049(3) -0.004(3) 0.001(2) -0.008(2)
C23B 0.061(4) 0.067(4) 0.046(3) -0.006(3) -0.001(3) -0.011(3)
C24B 0.062(4) 0.057(4) 0.053(3) 0.002(3) -0.007(3) -0.015(3)
C25B 0.049(3) 0.051(3) 0.060(4) 0.004(3) -0.011(3) 0.000(2)
C26B 0.039(3) 0.046(3) 0.050(3) 0.000(2) -0.006(2) -0.007(2)
C27B 0.065(4) 0.055(4) 0.053(4) -0.008(3) 0.011(3) -0.005(3)
C28B 0.090(4) 0.084(4) 0.051(3) 0.010(4) -0.008(4) -0.008(3)
C29B 0.061(4) 0.061(4) 0.062(4) 0.001(3) 0.004(3) 0.013(3)
C51B 0.051(3) 0.039(3) 0.055(3) 0.004(2) -0.001(3) -0.005(2)
C52B 0.046(3) 0.051(3) 0.069(4) -0.007(3) 0.000(3) -0.005(2)
F52B 0.061(2) 0.104(3) 0.092(3) -0.048(3) 0.010(2) -0.004(2)
C53B 0.058(4) 0.055(4) 0.079(5) 0.007(3) 0.003(3) 0.003(3)
F53B 0.060(2) 0.083(3) 0.118(4) -0.011(3) 0.010(2) 0.0107(19)
C54B 0.049(4) 0.064(4) 0.086(5) 0.010(4) -0.014(3) -0.012(3)
F54B 0.054(2) 0.101(3) 0.143(4) 0.012(3) -0.031(2) -0.017(2)
C55B 0.084(5) 0.072(4) 0.068(4) -0.012(4) -0.020(4) -0.028(4)
F55B 0.099(3) 0.144(5) 0.112(4) -0.046(3) -0.022(3) -0.045(3)
C56B 0.063(4) 0.059(4) 0.067(4) -0.012(3) 0.001(3) -0.014(3)
F56B 0.084(3) 0.098(3) 0.106(3) -0.055(3) 0.015(2) -0.032(2)
C41B 0.050(3) 0.040(3) 0.054(3) 0.002(2) -0.003(2) -0.005(2)
C42B 0.056(3) 0.051(3) 0.048(3) -0.001(3) 0.002(3) -0.007(3)
F42B 0.069(2) 0.063(2) 0.059(2) 0.0070(18) 0.0042(17) 0.0187(16)
C43B 0.065(4) 0.046(3) 0.070(4) -0.011(3) 0.013(3) -0.008(3)
F43B 0.070(2) 0.075(2) 0.092(3) -0.011(2) 0.026(2) 0.0075(19)
C44B 0.071(4) 0.073(4) 0.045(3) -0.009(3) 0.017(3) -0.023(3)
F44B 0.103(3) 0.101(3) 0.062(3) -0.023(2) 0.033(2) -0.031(2)
C45B 0.073(4) 0.073(4) 0.045(3) 0.011(3) -0.001(3) -0.024(3)
F45B 0.091(3) 0.118(4) 0.059(2) 0.021(2) -0.002(2) -0.028(2)
C46B 0.052(3) 0.056(3) 0.058(4) 0.007(3) -0.001(3) -0.010(3)
F46B 0.070(2) 0.074(2) 0.070(2) 0.0215(19) -0.0057(18) 0.0025(18)
C11B 0.085(5) 0.107(6) 0.070(5) -0.009(4) -0.026(4) 0.000(5)
C12B 0.120(7) 0.094(6) 0.065(5) -0.022(4) -0.007(5) -0.008(5)
C13B 0.094(5) 0.053(4) 0.086(6) -0.021(3) -0.011(4) 0.003(3)
C14B 0.089(5) 0.060(4) 0.068(4) -0.004(3) -0.011(4) -0.017(4)
C15B 0.063(4) 0.078(4) 0.085(6) -0.024(4) -0.017(4) -0.009(3)
C16B 0.073(5) 0.105(6) 0.070(5) 0.025(4) 0.020(4) 0.010(4)
C17B 0.073(4) 0.100(6) 0.048(4) -0.016(3) 0.008(3) 0.008(4)
C18B 0.060(3) 0.071(4) 0.063(4) -0.014(3) -0.001(3) 0.013(3)
C19B 0.050(4) 0.076(4) 0.082(5) -0.010(4) 0.000(3) 0.001(3)
C20B 0.067(4) 0.065(4) 0.111(7) 0.012(4) 0.033(4) 0.004(3)

loop_
_atom_type_symbol
_atom_type_description
_atom_type_scat_dispersion_real
_atom_type_scat_dispersion_imag
_atom_type_scat_source
C C 0.0033 0.0016 'International Tables Vol C Tables 4.2.6.8 and 6.1.1.4'
H H 0.0000 0.0000 'International Tables Vol C Tables 4.2.6.8 and 6.1.1.4'
B B 0.0013 0.0007 'International Tables Vol C Tables 4.2.6.8 and 6.1.1.4'
F F 0.0171 0.0103 'International Tables Vol C Tables 4.2.6.8 and 6.1.1.4'
P P 0.1023 0.0942 'International Tables Vol C Tables 4.2.6.8 and 6.1.1.4'
Zr Zr -2.9673 0.5597 'International Tables Vol C Tables 4.2.6.8 and 6.1.1.4'

loop_
_geom_angle_atom_site_label_1
_geom_angle_atom_site_label_2
_geom_angle_atom_site_label_3
_geom_angle
C3A Zr1A C13A 128.8(3)
C3A Zr1A C14A 99.6(4)
C13A Zr1A C14A 32.2(3)
C3A Zr1A C17A 99.7(3)
C13A Zr1A C17A 86.4(3)
C14A Zr1A C17A 76.6(3)
C3A Zr1A C18A 129.1(3)
C13A Zr1A C18A 79.2(3)
C14A Zr1A C18A 87.6(4)
C17A Zr1A C18A 33.0(3)
C3A Zr1A C20A 86.5(3)
C13A Zr1A C20A 132.7(3)
C14A Zr1A C20A 130.0(3)
C17A Zr1A C20A 53.5(3)
C18A Zr1A C20A 53.6(3)
C3A Zr1A C15A 75.6(3)
C13A Zr1A C15A 53.6(4)
C14A Zr1A C15A 32.7(3)
C17A Zr1A C15A 102.2(4)
C18A Zr1A C15A 119.9(4)
C20A Zr1A C15A 147.1(3)
C3A Zr1A C19A 118.1(3)
C13A Zr1A C19A 106.2(3)
C14A Zr1A C19A 119.6(4)
C17A Zr1A C19A 53.2(3)
C18A Zr1A C19A 32.0(2)
C20A Zr1A C19A 31.6(2)
C15A Zr1A C19A 151.9(4)
C3A Zr1A C16A 75.5(3)
C13A Zr1A C16A 117.6(3)
C14A Zr1A C16A 100.7(3)
C17A Zr1A C16A 31.8(3)
C18A Zr1A C16A 53.7(3)
C20A Zr1A C16A 32.7(2)
C15A Zr1A C16A 114.9(3)
C19A Zr1A C16A 52.9(3)
C3A Zr1A C12A 119.6(3)
C13A Zr1A C12A 32.3(2)
C14A Zr1A C12A 53.3(3)
C17A Zr1A C12A 118.6(3)
C18A Zr1A C12A 105.1(3)
C20A Zr1A C12A 153.8(3)
C15A Zr1A C12A 53.1(3)
C19A Zr1A C12A 122.2(2)
C16A Zr1A C12A 149.9(3)
C3A Zr1A C11A 87.3(3)
C13A Zr1A C11A 53.9(3)
C14A Zr1A C11A 53.9(3)
C17A Zr1A C11A 130.4(3)
C18A Zr1A C11A 133.1(3)
C20A Zr1A C11A 173.2(3)
C15A Zr1A C11A 32.2(3)
C19A Zr1A C11A 154.4(2)
C16A Zr1A C11A 146.8(3)
C12A Zr1A C11A 32.3(2)
C3A Zr1A P1A 86.4(2)
C13A Zr1A P1A 121.3(2)
C14A Zr1A P1A 143.3(3)
C17A Zr1A P1A 138.4(2)
C18A Zr1A P1A 116.48(18)
C20A Zr1A P1A 86.29(16)
C15A Zr1A P1A 119.1(3)
C19A Zr1A P1A 87.51(18)
C16A Zr1A P1A 115.8(2)
C12A Zr1A P1A 92.16(17)
C11A Zr1A P1A 90.7(2)
C21A P1A C31A 102.2(2)
C21A P1A C1A 100.7(3)
C31A P1A C1A 111.7(2)
C21A P1A Zr1A 128.55(18)
C31A P1A Zr1A 103.01(18)
C1A P1A Zr1A 110.18(19)
C4A B1A C2A 110.7(5)
C4A B1A C51A 115.1(5)
C2A B1A C51A 105.6(4)
C4A B1A C41A 105.0(4)
C2A B1A C41A 112.0(4)
C51A B1A C41A 108.5(5)
C2A C1A P1A 112.6(4)
C2A C1A H1A1 109.1
P1A C1A H1A1 109.1
C2A C1A H1A2 109.1
P1A C1A H1A2 109.1
H1A1 C1A H1A2 107.8
C1A C2A B1A 111.0(4)
C1A C2A H2A1 109.4
B1A C2A H2A1 109.4
C1A C2A H2A2 109.4
B1A C2A H2A2 109.4
H2A1 C2A H2A2 108.0
B1A C4A H4A1 109.5
B1A C4A H4A2 109.5
H4A1 C4A H4A2 109.5
B1A C4A H4A3 109.5
H4A1 C4A H4A3 109.5
H4A2 C4A H4A3 109.5
Zr1A C3A H3A1 109.5
Zr1A C3A H3A2 109.5
H3A1 C3A H3A2 109.5
Zr1A C3A H3A3 109.5
H3A1 C3A H3A3 109.5
H3A2 C3A H3A3 109.5
C36A C31A C32A 118.9(5)
C36A C31A P1A 117.6(4)
C32A C31A P1A 123.5(4)
C33A C32A C31A 118.5(6)
C33A C32A C37A 115.7(6)
C31A C32A C37A 125.9(5)
C34A C33A C32A 123.1(6)
C34A C33A H33A 118.5
C32A C33A H33A 118.5
C33A C34A C35A 117.6(6)
C33A C34A C38A 121.1(7)
C35A C34A C38A 121.2(7)
C36A C35A C34A 122.2(6)
C36A C35A H35A 118.9
C34A C35A H35A 118.9
C35A C36A C31A 119.7(5)
C35A C36A C39A 115.4(5)
C31A C36A C39A 124.9(5)
C32A C37A H37A 109.5
C32A C37A H37B 109.5
H37A C37A H37B 109.5
C32A C37A H37C 109.5
H37A C37A H37C 109.5
H37B C37A H37C 109.5
C34A C38A H38A 109.5
C34A C38A H38B 109.5
H38A C38A H38B 109.5
C34A C38A H38C 109.5
H38A C38A H38C 109.5
H38B C38A H38C 109.5
C36A C39A H39A 109.5
C36A C39A H39B 109.5
H39A C39A H39B 109.5
C36A C39A H39C 109.5
H39A C39A H39C 109.5
H39B C39A H39C 109.5
C26A C21A C22A 118.0(5)
C26A C21A P1A 121.8(4)
C22A C21A P1A 120.1(4)
C23A C22A C21A 119.2(5)
C23A C22A C27A 118.3(5)
C21A C22A C27A 122.5(5)
C24A C23A C22A 122.9(6)
C24A C23A H23A 118.6
C22A C23A H23A 118.6
C23A C24A C25A 117.4(5)
C23A C24A C28A 121.3(6)
C25A C24A C28A 121.2(6)
C26A C25A C24A 121.7(5)
C26A C25A H25A 119.2
C24A C25A H25A 119.2
C25A C26A C21A 120.1(5)
C25A C26A C29A 115.2(5)
C21A C26A C29A 124.8(5)
C22A C27A H27A 109.5
C22A C27A H27B 109.5
H27A C27A H27B 109.5
C22A C27A H27C 109.5
H27A C27A H27C 109.5
H27B C27A H27C 109.5
C24A C28A H28A 109.5
C24A C28A H28B 109.5
H28A C28A H28B 109.5
C24A C28A H28C 109.5
H28A C28A H28C 109.5
H28B C28A H28C 109.5
C26A C29A H29A 109.5
C26A C29A H29B 109.5
H29A C29A H29B 109.5
C26A C29A H29C 109.5
H29A C29A H29C 109.5
H29B C29A H29C 109.5
C56A C51A C52A 113.7(5)
C56A C51A B1A 120.5(5)
C52A C51A B1A 125.5(5)
F52A C52A C53A 116.0(6)
F52A C52A C51A 121.6(5)
C53A C52A C51A 122.4(6)
F53A C53A C54A 120.3(7)
F53A C53A C52A 118.9(7)
C54A C53A C52A 120.8(7)
F54A C54A C53A 119.9(8)
F54A C54A C55A 120.7(8)
C53A C54A C55A 119.3(6)
F55A C55A C54A 120.6(7)
F55A C55A C56A 120.5(8)
C54A C55A C56A 118.7(7)
F56A C56A C51A 120.5(5)
F56A C56A C55A 114.5(6)
C51A C56A C55A 125.0(7)
C42A C41A C46A 112.3(5)
C42A C41A B1A 126.5(5)
C46A C41A B1A 120.8(5)
F42A C42A C41A 121.9(5)
F42A C42A C43A 114.6(5)
C41A C42A C43A 123.6(5)
F43A C43A C44A 120.4(6)
F43A C43A C42A 119.1(6)
C44A C43A C42A 120.5(6)
C43A C44A F44A 120.8(6)
C43A C44A C45A 119.1(6)
F44A C44A C45A 120.1(6)
F45A C45A C44A 120.5(6)
F45A C45A C46A 120.6(6)
C44A C45A C46A 118.9(6)
F46A C46A C41A 119.3(5)
F46A C46A C45A 115.2(5)
C41A C46A C45A 125.5(5)
C15A C11A C12A 107.0(9)
C15A C11A Zr1A 73.4(5)
C12A C11A Zr1A 73.8(4)
C15A C11A H11A 126.5
C12A C11A H11A 126.5
Zr1A C11A H11A 118.4
C13A C12A C11A 108.3(8)
C13A C12A Zr1A 72.0(4)
C11A C12A Zr1A 73.9(4)
C13A C12A H12A 125.8
C11A C12A H12A 125.8
Zr1A C12A H12A 120.0
C14A C13A C12A 108.4(9)
C14A C13A Zr1A 74.1(5)
C12A C13A Zr1A 75.7(4)
C14A C13A H13A 125.8
C12A C13A H13A 125.8
Zr1A C13A H13A 116.4
C13A C14A C15A 108.0(8)
C13A C14A Zr1A 73.6(4)
C15A C14A Zr1A 74.8(5)
C13A C14A H14A 126.0
C15A C14A H14A 126.0
Zr1A C14A H14A 117.6
C11A C15A C14A 108.3(9)
C11A C15A Zr1A 74.5(4)
C14A C15A Zr1A 72.5(5)
C11A C15A H15A 125.9
C14A C15A H15A 125.9
Zr1A C15A H15A 119.0
C17A C16A C20A 107.5(8)
C17A C16A Zr1A 72.5(4)
C20A C16A Zr1A 73.2(4)
C17A C16A H16A 126.3
C20A C16A H16A 126.3
Zr1A C16A H16A 119.9
C16A C17A C18A 109.0(7)
C16A C17A Zr1A 75.8(4)
C18A C17A Zr1A 73.9(4)
C16A C17A H17A 125.5
C18A C17A H17A 125.5
Zr1A C17A H17A 116.7
C19A C18A C17A 106.2(8)
C19A C18A Zr1A 75.0(4)
C17A C18A Zr1A 73.0(4)
C19A C18A H18A 126.9
C17A C18A H18A 126.9
Zr1A C18A H18A 117.3
C20A C19A C18A 110.0(8)
C20A C19A Zr1A 73.8(4)
C18A C19A Zr1A 73.0(4)
C20A C19A H19A 125.0
C18A C19A H19A 125.0
Zr1A C19A H19A 119.8
C19A C20A C16A 107.3(7)
C19A C20A Zr1A 74.5(4)
C16A C20A Zr1A 74.1(4)
C19A C20A H20A 126.3
C16A C20A H20A 126.3
Zr1A C20A H20A 117.1
C3B Zr1B C12B 98.0(3)
C3B Zr1B C18B 130.5(3)
C12B Zr1B C18B 95.1(3)
C3B Zr1B C17B 106.2(3)
C12B Zr1B C17B 77.0(3)
C18B Zr1B C17B 32.6(2)
C3B Zr1B C13B 128.3(3)
C12B Zr1B C13B 32.7(3)
C18B Zr1B C13B 82.6(2)
C17B Zr1B C13B 81.8(3)
C3B Zr1B C11B 74.9(3)
C12B Zr1B C11B 32.0(3)
C18B Zr1B C11B 126.9(3)
C17B Zr1B C11B 104.4(3)
C13B Zr1B C11B 54.1(3)
C3B Zr1B C16B 77.9(3)
C12B Zr1B C16B 96.3(3)
C18B Zr1B C16B 53.3(2)
C17B Zr1B C16B 32.5(2)
C13B Zr1B C16B 111.8(3)
C11B Zr1B C16B 111.9(3)
C3B Zr1B C19B 112.5(3)
C12B Zr1B C19B 126.6(3)
C18B Zr1B C19B 32.1(2)
C17B Zr1B C19B 53.5(2)
C13B Zr1B C19B 112.6(2)
C11B Zr1B C19B 157.5(3)
C16B Zr1B C19B 52.7(3)
C3B Zr1B C14B 119.4(3)
C12B Zr1B C14B 52.9(3)
C18B Zr1B C14B 106.4(2)
C17B Zr1B C14B 113.9(3)
C13B Zr1B C14B 32.6(2)
C11B Zr1B C14B 52.9(3)
C16B Zr1B C14B 144.4(3)
C19B Zr1B C14B 127.7(2)
C3B Zr1B C15B 87.0(3)
C12B Zr1B C15B 53.2(3)
C18B Zr1B C15B 136.6(2)
C17B Zr1B C15B 129.9(2)
C13B Zr1B C15B 54.5(2)
C11B Zr1B C15B 31.9(3)
C16B Zr1B C15B 143.8(3)
C19B Zr1B C15B 159.2(3)
C14B Zr1B C15B 32.4(2)
C3B Zr1B C20B 82.1(3)
C12B Zr1B C20B 127.6(3)
C18B Zr1B C20B 53.0(2)
C17B Zr1B C20B 53.6(3)
C13B Zr1B C20B 133.3(2)
C11B Zr1B C20B 141.8(3)
C16B Zr1B C20B 32.1(3)
C19B Zr1B C20B 31.5(2)
C14B Zr1B C20B 158.5(2)
C15B Zr1B C20B 169.1(2)
C3B Zr1B P1B 83.7(2)
C12B Zr1B P1B 143.1(2)
C18B Zr1B P1B 111.83(16)
C17B Zr1B P1B 138.21(17)
C13B Zr1B P1B 124.12(19)
C11B Zr1B P1B 117.3(2)
C16B Zr1B P1B 119.9(2)
C19B Zr1B P1B 85.01(17)
C14B Zr1B P1B 94.03(17)
C15B Zr1B P1B 90.27(18)
C20B Zr1B P1B 89.3(2)
C21B P1B C1B 101.3(2)
C21B P1B C31B 103.5(2)
C1B P1B C31B 110.4(2)
C21B P1B Zr1B 125.44(17)
C1B P1B Zr1B 110.76(18)
C31B P1B Zr1B 104.95(17)
C4B B1B C51B 103.7(4)
C4B B1B C41B 114.5(5)
C51B B1B C41B 110.0(5)
C4B B1B C2B 111.5(5)
C51B B1B C2B 113.2(5)
C41B B1B C2B 104.2(4)
C2B C1B P1B 115.9(4)
C2B C1B H1B1 108.3
P1B C1B H1B1 108.3
C2B C1B H1B2 108.3
P1B C1B H1B2 108.3
H1B1 C1B H1B2 107.4
C1B C2B B1B 109.4(4)
C1B C2B H2B1 109.8
B1B C2B H2B1 109.8
C1B C2B H2B2 109.8
B1B C2B H2B2 109.8
H2B1 C2B H2B2 108.2
B1B C4B H4B1 109.5
B1B C4B H4B2 109.5
H4B1 C4B H4B2 109.5
B1B C4B H4B3 109.5
H4B1 C4B H4B3 109.5
H4B2 C4B H4B3 109.5
Zr1B C3B H3B1 109.5
Zr1B C3B H3B2 109.5
H3B1 C3B H3B2 109.5
Zr1B C3B H3B3 109.5
H3B1 C3B H3B3 109.5
H3B2 C3B H3B3 109.5
C36B C31B C32B 118.0(5)
C36B C31B P1B 124.4(4)
C32B C31B P1B 117.6(4)
C33B C32B C31B 119.8(5)
C33B C32B C37B 116.0(5)
C31B C32B C37B 124.2(5)
C32B C33B C34B 123.3(5)
C32B C33B H33B 118.3
C34B C33B H33B 118.3
C33B C34B C35B 116.7(5)
C33B C34B C38B 122.2(6)
C35B C34B C38B 121.0(6)
C36B C35B C34B 122.6(5)
C36B C35B H35B 118.7
C34B C35B H35B 118.7
C35B C36B C31B 119.5(5)
C35B C36B C39B 114.8(5)
C31B C36B C39B 125.7(5)
C32B C37B H37D 109.5
C32B C37B H37E 109.5
H37D C37B H37E 109.5
C32B C37B H37F 109.5
H37D C37B H37F 109.5
H37E C37B H37F 109.5
C34B C38B H38D 109.5
C34B C38B H38E 109.5
H38D C38B H38E 109.5
C34B C38B H38F 109.5
H38D C38B H38F 109.5
H38E C38B H38F 109.5
C36B C39B H39D 109.5
C36B C39B H39E 109.5
H39D C39B H39E 109.5
C36B C39B H39F 109.5
H39D C39B H39F 109.5
H39E C39B H39F 109.5
C22B C21B C26B 119.3(5)
C22B C21B P1B 122.1(4)
C26B C21B P1B 118.4(4)
C23B C22B C21B 118.7(5)
C23B C22B C27B 116.6(5)
C21B C22B C27B 124.7(5)
C22B C23B C24B 122.5(6)
C22B C23B H23B 118.8
C24B C23B H23B 118.8
C25B C24B C23B 117.8(5)
C25B C24B C28B 121.8(6)
C23B C24B C28B 120.3(6)
C24B C25B C26B 123.6(5)
C24B C25B H25B 118.2
C26B C25B H25B 118.2
C25B C26B C21B 117.6(5)
C25B C26B C29B 118.9(5)
C21B C26B C29B 123.4(5)
C22B C27B H27D 109.5
C22B C27B H27E 109.5
H27D C27B H27E 109.5
C22B C27B H27F 109.5
H27D C27B H27F 109.5
H27E C27B H27F 109.5
C24B C28B H28D 109.5
C24B C28B H28E 109.5
H28D C28B H28E 109.5
C24B C28B H28F 109.5
H28D C28B H28F 109.5
H28E C28B H28F 109.5
C26B C29B H29D 109.5
C26B C29B H29E 109.5
H29D C29B H29E 109.5
C26B C29B H29F 109.5
H29D C29B H29F 109.5
H29E C29B H29F 109.5
C56B C51B C52B 110.6(5)
C56B C51B B1B 126.5(5)
C52B C51B B1B 122.1(5)
F52B C52B C53B 114.2(5)
F52B C52B C51B 119.4(5)
C53B C52B C51B 126.3(6)
F53B C53B C54B 119.8(6)
F53B C53B C52B 121.2(6)
C54B C53B C52B 119.1(6)
F54B C54B C53B 121.4(7)
F54B C54B C55B 120.1(6)
C53B C54B C55B 118.5(6)
F55B C55B C54B 119.8(6)
F55B C55B C56B 121.0(7)
C54B C55B C56B 119.1(6)
F56B C56B C55B 114.0(6)
F56B C56B C51B 119.9(5)
C55B C56B C51B 126.2(6)
C46B C41B C42B 112.5(5)
C46B C41B B1B 120.5(5)
C42B C41B B1B 126.7(5)
F42B C42B C43B 115.0(5)
F42B C42B C41B 120.7(5)
C43B C42B C41B 124.3(6)
F43B C43B C42B 120.7(6)
F43B C43B C44B 118.8(6)
C42B C43B C44B 120.5(6)
F44B C44B C43B 121.3(6)
F44B C44B C45B 120.5(6)
C43B C44B C45B 118.2(6)
F45B C45B C44B 119.5(6)
F45B C45B C46B 121.1(6)
C44B C45B C46B 119.5(6)
F46B C46B C45B 115.5(5)
F46B C46B C41B 119.5(5)
C45B C46B C41B 125.0(6)
C12B C11B C15B 108.7(7)
C12B C11B Zr1B 73.0(4)
C15B C11B Zr1B 74.6(4)
C12B C11B H11B 125.7
C15B C11B H11B 125.7
Zr1B C11B H11B 118.6
C11B C12B C13B 110.1(8)
C11B C12B Zr1B 75.0(5)
C13B C12B Zr1B 74.4(4)
C11B C12B H12B 124.9
C13B C12B H12B 124.9
Zr1B C12B H12B 117.4
C12B C13B C14B 104.8(7)
C12B C13B Zr1B 72.9(4)
C14B C13B Zr1B 74.3(4)
C12B C13B H13B 127.6
C14B C13B H13B 127.6
Zr1B C13B H13B 117.5
C15B C14B C13B 109.6(7)
C15B C14B Zr1B 73.9(4)
C13B C14B Zr1B 73.0(4)
C15B C14B H14B 125.2
C13B C14B H14B 125.2
Zr1B C14B H14B 119.6
C11B C15B C14B 106.7(7)
C11B C15B Zr1B 73.5(4)
C14B C15B Zr1B 73.7(4)
C11B C15B H15B 126.6
C14B C15B H15B 126.6
Zr1B C15B H15B 118.2
C20B C16B C17B 108.0(7)
C20B C16B Zr1B 74.2(4)
C17B C16B Zr1B 72.5(4)
C20B C16B H16B 126.0
C17B C16B H16B 126.0
Zr1B C16B H16B 119.2
C18B C17B C16B 106.9(6)
C18B C17B Zr1B 73.6(4)
C16B C17B Zr1B 75.0(4)
C18B C17B H17B 126.6
C16B C17B H17B 126.6
Zr1B C17B H17B 117.0
C19B C18B C17B 108.3(6)
C19B C18B Zr1B 75.4(4)
C17B C18B Zr1B 73.8(4)
C19B C18B H18B 125.8
C17B C18B H18B 125.8
Zr1B C18B H18B 117.0
C20B C19B C18B 108.6(7)
C20B C19B Zr1B 74.5(4)
C18B C19B Zr1B 72.5(4)
C20B C19B H19B 125.7
C18B C19B H19B 125.7
Zr1B C19B H19B 119.1
C19B C20B C16B 108.1(7)
C19B C20B Zr1B 74.0(4)
C16B C20B Zr1B 73.7(4)
C19B C20B H20B 125.9
C16B C20B H20B 125.9
Zr1B C20B H20B 118.3

loop_
_geom_bond_atom_site_label_1
_geom_bond_atom_site_label_2
_geom_bond_distance
Zr1A C3A 2.223(7)
Zr1A C13A 2.473(6)
Zr1A C14A 2.479(8)
Zr1A C17A 2.478(7)
Zr1A C18A 2.490(7)
Zr1A C20A 2.507(6)
Zr1A C15A 2.508(8)
Zr1A C19A 2.515(6)
Zr1A C16A 2.519(7)
Zr1A C12A 2.520(6)
Zr1A C11A 2.522(7)
Zr1A P1A 2.9582(15)
P1A C21A 1.839(6)
P1A C31A 1.856(5)
P1A C1A 1.863(5)
B1A C4A 1.641(8)
B1A C2A 1.641(8)
B1A C51A 1.666(8)
B1A C41A 1.670(8)
C1A C2A 1.522(7)
C1A H1A1 0.9800
C1A H1A2 0.9800
C2A H2A1 0.9800
C2A H2A2 0.9800
C4A H4A1 0.9700
C4A H4A2 0.9700
C4A H4A3 0.9700
C3A H3A1 0.9700
C3A H3A2 0.9700
C3A H3A3 0.9700
C31A C36A 1.406(8)
C31A C32A 1.418(8)
C32A C33A 1.392(9)
C32A C37A 1.502(9)
C33A C34A 1.374(10)
C33A H33A 0.9400
C34A C35A 1.388(10)
C34A C38A 1.509(9)
C35A C36A 1.384(8)
C35A H35A 0.9400
C36A C39A 1.526(8)
C37A H37A 0.9700
C37A H37B 0.9700
C37A H37C 0.9700
C38A H38A 0.9700
C38A H38B 0.9700
C38A H38C 0.9700
C39A H39A 0.9700
C39A H39B 0.9700
C39A H39C 0.9700
C21A C26A 1.413(7)
C21A C22A 1.424(7)
C22A C23A 1.388(8)
C22A C27A 1.489(8)
C23A C24A 1.382(8)
C23A H23A 0.9400
C24A C25A 1.397(9)
C24A C28A 1.506(9)
C25A C26A 1.391(9)
C25A H25A 0.9400
C26A C29A 1.537(8)
C27A H27A 0.9700
C27A H27B 0.9700
C27A H27C 0.9700
C28A H28A 0.9700
C28A H28B 0.9700
C28A H28C 0.9700
C29A H29A 0.9700
C29A H29B 0.9700
C29A H29C 0.9700
C51A C56A 1.374(8)
C51A C52A 1.392(8)
C52A F52A 1.323(7)
C52A C53A 1.392(9)
C53A F53A 1.355(8)
C53A C54A 1.355(12)
C54A F54A 1.350(8)
C54A C55A 1.361(12)
C55A F55A 1.348(9)
C55A C56A 1.388(9)
C56A F56A 1.350(7)
C41A C42A 1.377(7)
C41A C46A 1.385(8)
C42A F42A 1.338(6)
C42A C43A 1.403(8)
C43A F43A 1.338(7)
C43A C44A 1.344(9)
C44A F44A 1.349(7)
C44A C45A 1.358(9)
C45A F45A 1.344(7)
C45A C46A 1.385(8)
C46A F46A 1.364(6)
C11A C15A 1.393(13)
C11A C12A 1.402(10)
C11A H11A 0.9400
C12A C13A 1.391(11)
C12A H12A 0.9400
C13A C14A 1.374(14)
C13A H13A 0.9400
C14A C15A 1.403(14)
C14A H14A 0.9400
C15A H15A 0.9400
C16A C17A 1.368(11)
C16A C20A 1.415(10)
C16A H16A 0.9400
C17A C18A 1.413(12)
C17A H17A 0.9400
C18A C19A 1.382(10)
C18A H18A 0.9400
C19A C20A 1.368(10)
C19A H19A 0.9400
C20A H20A 0.9400
Zr1B C3B 2.247(6)
Zr1B C12B 2.479(8)
Zr1B C18B 2.480(6)
Zr1B C17B 2.483(6)
Zr1B C13B 2.499(6)
Zr1B C11B 2.504(7)
Zr1B C16B 2.515(7)
Zr1B C19B 2.516(6)
Zr1B C14B 2.515(7)
Zr1B C15B 2.517(6)
Zr1B C20B 2.522(7)
Zr1B P1B 2.9239(15)
P1B C21B 1.843(5)
P1B C1B 1.860(5)
P1B C31B 1.864(5)
B1B C4B 1.626(9)
B1B C51B 1.661(8)
B1B C41B 1.664(9)
B1B C2B 1.667(8)
C1B C2B 1.532(7)
C1B H1B1 0.9800
C1B H1B2 0.9800
C2B H2B1 0.9800
C2B H2B2 0.9800
C4B H4B1 0.9700
C4B H4B2 0.9700
C4B H4B3 0.9700
C3B H3B1 0.9700
C3B H3B2 0.9700
C3B H3B3 0.9700
C31B C36B 1.416(7)
C31B C32B 1.420(7)
C32B C33B 1.375(7)
C32B C37B 1.532(7)
C33B C34B 1.383(8)
C33B H33B 0.9400
C34B C35B 1.397(9)
C34B C38B 1.502(8)
C35B C36B 1.391(8)
C35B H35B 0.9400
C36B C39B 1.519(8)
C37B H37D 0.9700
C37B H37E 0.9700
C37B H37F 0.9700
C38B H38D 0.9700
C38B H38E 0.9700
C38B H38F 0.9700
C39B H39D 0.9700
C39B H39E 0.9700
C39B H39F 0.9700
C21B C22B 1.418(8)
C21B C26B 1.435(7)
C22B C23B 1.382(8)
C22B C27B 1.514(8)
C23B C24B 1.397(9)
C23B H23B 0.9400
C24B C25B 1.360(9)
C24B C28B 1.514(9)
C25B C26B 1.392(8)
C25B H25B 0.9400
C26B C29B 1.477(8)
C27B H27D 0.9700
C27B H27E 0.9700
C27B H27F 0.9700
C28B H28D 0.9700
C28B H28E 0.9700
C28B H28F 0.9700
C29B H29D 0.9700
C29B H29E 0.9700
C29B H29F 0.9700
C51B C56B 1.386(8)
C51B C52B 1.391(8)
C52B F52B 1.354(7)
C52B C53B 1.382(8)
C53B F53B 1.340(8)
C53B C54B 1.366(10)
C54B F54B 1.340(7)
C54B C55B 1.380(10)
C55B F55B 1.344(8)
C55B C56B 1.380(9)
C56B F56B 1.366(7)
C41B C46B 1.393(8)
C41B C42B 1.396(8)
C42B F42B 1.346(7)
C42B C43B 1.372(8)
C43B F43B 1.360(7)
C43B C44B 1.376(10)
C44B F44B 1.343(7)
C44B C45B 1.377(10)
C45B F45B 1.348(7)
C45B C46B 1.379(9)
C46B F46B 1.350(7)
C11B C12B 1.373(11)
C11B C15B 1.381(11)
C11B H11B 0.9400
C12B C13B 1.400(11)
C12B H12B 0.9400
C13B C14B 1.408(10)
C13B H13B 0.9400
C14B C15B 1.403(10)
C14B H14B 0.9400
C15B H15B 0.9400
C16B C20B 1.391(11)
C16B C17B 1.398(10)
C16B H16B 0.9400
C17B C18B 1.392(10)
C17B H17B 0.9400
C18B C19B 1.382(9)
C18B H18B 0.9400
C19B C20B 1.366(10)
C19B H19B 0.9400
C20B H20B 0.9400

loop_
_geom_torsion_atom_site_label_1
_geom_torsion_atom_site_label_2
_geom_torsion_atom_site_label_3
_geom_torsion_atom_site_label_4
_geom_torsion
C3A Zr1A P1A C21A 162.9(3)
C13A Zr1A P1A C21A 28.7(3)
C14A Zr1A P1A C21A 61.6(6)
C17A Zr1A P1A C21A -96.4(4)
C18A Zr1A P1A C21A -64.6(3)
C20A Zr1A P1A C21A -110.4(3)
C15A Zr1A P1A C21A 91.6(3)
C19A Zr1A P1A C21A -78.8(3)
C16A Zr1A P1A C21A -125.0(3)
C12A Zr1A P1A C21A 43.4(3)
C11A Zr1A P1A C21A 75.7(3)
C3A Zr1A P1A C31A 45.4(3)
C13A Zr1A P1A C31A -88.8(3)
C14A Zr1A P1A C31A -56.0(6)
C17A Zr1A P1A C31A 146.0(4)
C18A Zr1A P1A C31A 177.9(3)
C20A Zr1A P1A C31A 132.1(3)
C15A Zr1A P1A C31A -25.9(3)
C19A Zr1A P1A C31A 163.7(3)
C16A Zr1A P1A C31A 117.4(3)
C12A Zr1A P1A C31A -74.1(3)
C11A Zr1A P1A C31A -41.8(3)
C3A Zr1A P1A C1A -74.0(3)
C13A Zr1A P1A C1A 151.8(3)
C14A Zr1A P1A C1A -175.3(6)
C17A Zr1A P1A C1A 26.7(4)
C18A Zr1A P1A C1A 58.5(3)
C20A Zr1A P1A C1A 12.7(3)
C15A Zr1A P1A C1A -145.3(3)
C19A Zr1A P1A C1A 44.4(3)
C16A Zr1A P1A C1A -1.9(3)
C12A Zr1A P1A C1A 166.5(3)
C11A Zr1A P1A C1A -161.2(3)
C21A P1A C1A C2A 53.7(5)
C31A P1A C1A C2A 161.7(4)
Zr1A P1A C1A C2A -84.4(4)
P1A C1A C2A B1A -164.3(4)
C4A B1A C2A C1A -58.7(6)
C51A B1A C2A C1A 66.6(6)
C41A B1A C2A C1A -175.5(5)
C21A P1A C31A C36A -48.4(5)
C1A P1A C31A C36A -155.4(4)
Zr1A P1A C31A C36A 86.4(5)
C21A P1A C31A C32A 131.1(5)
C1A P1A C31A C32A 24.1(6)
Zr1A P1A C31A C32A -94.1(5)
C36A C31A C32A C33A 3.0(9)
P1A C31A C32A C33A -176.5(5)
C36A C31A C32A C37A -178.2(6)
P1A C31A C32A C37A 2.3(9)
C31A C32A C33A C34A -1.9(10)
C37A C32A C33A C34A 179.2(7)
C32A C33A C34A C35A -0.3(11)
C32A C33A C34A C38A -177.9(7)
C33A C34A C35A C36A 1.5(10)
C38A C34A C35A C36A 179.1(6)
C34A C35A C36A C31A -0.3(10)
C34A C35A C36A C39A 177.9(6)
C32A C31A C36A C35A -1.9(9)
P1A C31A C36A C35A 177.6(4)
C32A C31A C36A C39A 180.0(5)
P1A C31A C36A C39A -0.5(8)
C31A P1A C21A C26A -41.8(5)
C1A P1A C21A C26A 73.5(5)
Zr1A P1A C21A C26A -159.7(3)
C31A P1A C21A C22A 134.0(4)
C1A P1A C21A C22A -110.7(4)
Zr1A P1A C21A C22A 16.1(5)
C26A C21A C22A C23A 7.0(7)
P1A C21A C22A C23A -169.0(4)
C26A C21A C22A C27A -170.9(5)
P1A C21A C22A C27A 13.2(7)
C21A C22A C23A C24A -0.5(8)
C27A C22A C23A C24A 177.4(5)
C22A C23A C24A C25A -6.8(9)
C22A C23A C24A C28A 174.6(5)
C23A C24A C25A C26A 7.8(9)
C28A C24A C25A C26A -173.6(5)
C24A C25A C26A C21A -1.4(9)
C24A C25A C26A C29A 178.4(5)
C22A C21A C26A C25A -6.0(8)
P1A C21A C26A C25A 169.9(4)
C22A C21A C26A C29A 174.2(5)
P1A C21A C26A C29A -9.9(8)
C4A B1A C51A C56A -166.3(5)
C2A B1A C51A C56A 71.3(7)
C41A B1A C51A C56A -48.9(7)
C4A B1A C51A C52A 20.7(8)
C2A B1A C51A C52A -101.8(6)
C41A B1A C51A C52A 138.0(5)
C56A C51A C52A F52A -178.8(6)
B1A C51A C52A F52A -5.4(9)
C56A C51A C52A C53A -0.9(9)
B1A C51A C52A C53A 172.6(6)
F52A C52A C53A F53A -1.7(9)
C51A C52A C53A F53A -179.8(5)
F52A C52A C53A C54A 179.2(6)
C51A C52A C53A C54A 1.1(10)
F53A C53A C54A F54A 2.1(10)
C52A C53A C54A F54A -178.8(6)
F53A C53A C54A C55A -178.5(7)
C52A C53A C54A C55A 0.6(11)
F54A C54A C55A F55A 0.7(12)
C53A C54A C55A F55A -178.7(7)
F54A C54A C55A C56A 177.0(7)
C53A C54A C55A C56A -2.4(12)
C52A C51A C56A F56A -179.5(6)
B1A C51A C56A F56A 6.7(9)
C52A C51A C56A C55A -1.0(10)
B1A C51A C56A C55A -174.9(6)
F55A C55A C56A F56A -2.5(11)
C54A C55A C56A F56A -178.8(7)
F55A C55A C56A C51A 179.0(7)
C54A C55A C56A C51A 2.7(12)
C4A B1A C41A C42A -101.6(6)
C2A B1A C41A C42A 18.6(8)
C51A B1A C41A C42A 134.8(6)
C4A B1A C41A C46A 70.4(6)
C2A B1A C41A C46A -169.4(5)
C51A B1A C41A C46A -53.2(7)
C46A C41A C42A F42A 177.9(6)
B1A C41A C42A F42A -9.5(9)
C46A C41A C42A C43A -1.5(9)
B1A C41A C42A C43A 171.0(6)
F42A C42A C43A F43A 3.2(9)
C41A C42A C43A F43A -177.4(6)
F42A C42A C43A C44A -178.2(6)
C41A C42A C43A C44A 1.3(10)
F43A C43A C44A F44A -2.7(11)
C42A C43A C44A F44A 178.6(6)
F43A C43A C44A C45A 179.4(7)
C42A C43A C44A C45A 0.8(11)
C43A C44A C45A F45A 177.8(7)
F44A C44A C45A F45A 0.0(11)
C43A C44A C45A C46A -2.4(11)
F44A C44A C45A C46A 179.8(6)
C42A C41A C46A F46A -179.5(6)
B1A C41A C46A F46A 7.4(9)
C42A C41A C46A C45A -0.2(9)
B1A C41A C46A C45A -173.2(6)
F45A C45A C46A F46A 1.3(10)
C44A C45A C46A F46A -178.5(6)
F45A C45A C46A C41A -178.0(6)
C44A C45A C46A C41A 2.1(11)
C3A Zr1A C11A C15A 66.9(7)
C13A Zr1A C11A C15A -77.3(7)
C14A Zr1A C11A C15A -37.1(6)
C17A Zr1A C11A C15A -33.6(8)
C18A Zr1A C11A C15A -78.3(7)
C20A Zr1A C11A C15A 89(2)
C19A Zr1A C11A C15A -121.0(8)
C16A Zr1A C11A C15A 8.9(10)
C12A Zr1A C11A C15A -113.8(9)
P1A Zr1A C11A C15A 153.3(7)
C3A Zr1A C11A C12A -179.3(5)
C13A Zr1A C11A C12A 36.5(5)
C14A Zr1A C11A C12A 76.7(5)
C17A Zr1A C11A C12A 80.3(6)
C18A Zr1A C11A C12A 35.6(6)
C20A Zr1A C11A C12A -156.7(19)
C15A Zr1A C11A C12A 113.8(9)
C19A Zr1A C11A C12A -7.2(9)
C16A Zr1A C11A C12A 122.7(6)
P1A Zr1A C11A C12A -92.9(4)
C15A C11A C12A C13A 2.1(8)
Zr1A C11A C12A C13A -64.2(5)
C15A C11A C12A Zr1A 66.4(6)
C3A Zr1A C12A C13A 116.8(6)
C14A Zr1A C12A C13A 37.3(6)
C17A Zr1A C12A C13A -5.3(7)
C18A Zr1A C12A C13A -37.9(6)
C20A Zr1A C12A C13A -70.1(8)
C15A Zr1A C12A C13A 78.5(7)
C19A Zr1A C12A C13A -67.7(6)
C16A Zr1A C12A C13A 2.8(9)
C11A Zr1A C12A C13A 116.0(8)
P1A Zr1A C12A C13A -156.1(5)
C3A Zr1A C12A C11A 0.8(6)
C13A Zr1A C12A C11A -116.0(8)
C14A Zr1A C12A C11A -78.6(6)
C17A Zr1A C12A C11A -121.3(5)
C18A Zr1A C12A C11A -153.9(5)
C20A Zr1A C12A C11A 173.9(5)
C15A Zr1A C12A C11A -37.5(6)
C19A Zr1A C12A C11A 176.4(5)
C16A Zr1A C12A C11A -113.2(6)
P1A Zr1A C12A C11A 87.9(5)
C11A C12A C13A C14A -2.0(8)
Zr1A C12A C13A C14A -67.5(5)
C11A C12A C13A Zr1A 65.5(5)
C3A Zr1A C13A C14A 29.2(8)
C17A Zr1A C13A C14A -70.4(7)
C18A Zr1A C13A C14A -102.9(7)
C20A Zr1A C13A C14A -100.1(7)
C15A Zr1A C13A C14A 37.6(6)
C19A Zr1A C13A C14A -120.3(7)
C16A Zr1A C13A C14A -64.1(7)
C12A Zr1A C13A C14A 114.3(9)
C11A Zr1A C13A C14A 77.8(7)
P1A Zr1A C13A C14A 142.6(6)
C3A Zr1A C13A C12A -85.0(6)
C14A Zr1A C13A C12A -114.3(9)
C17A Zr1A C13A C12A 175.4(6)
C18A Zr1A C13A C12A 142.8(6)
C20A Zr1A C13A C12A 145.6(5)
C15A Zr1A C13A C12A -76.6(6)
C19A Zr1A C13A C12A 125.4(5)
C16A Zr1A C13A C12A -178.4(5)
C11A Zr1A C13A C12A -36.5(5)
P1A Zr1A C13A C12A 28.3(6)
C12A C13A C14A C15A 1.1(9)
Zr1A C13A C14A C15A -67.5(6)
C12A C13A C14A Zr1A 68.6(5)
C3A Zr1A C14A C13A -157.3(6)
C17A Zr1A C14A C13A 104.9(7)
C18A Zr1A C14A C13A 73.4(6)
C20A Zr1A C14A C13A 109.2(6)
C15A Zr1A C14A C13A -114.4(9)
C19A Zr1A C14A C13A 72.5(7)
C16A Zr1A C14A C13A 125.8(6)
C12A Zr1A C14A C13A -37.4(5)
C11A Zr1A C14A C13A -77.9(6)
P1A Zr1A C14A C13A -60.3(9)
C3A Zr1A C14A C15A -42.9(6)
C13A Zr1A C14A C15A 114.4(9)
C17A Zr1A C14A C15A -140.7(7)
C18A Zr1A C14A C15A -172.2(6)
C20A Zr1A C14A C15A -136.3(5)
C19A Zr1A C14A C15A -173.1(5)
C16A Zr1A C14A C15A -119.8(6)
C12A Zr1A C14A C15A 77.0(6)
C11A Zr1A C14A C15A 36.5(5)
P1A Zr1A C14A C15A 54.2(9)
C12A C11A C15A C14A -1.5(10)
Zr1A C11A C15A C14A 65.2(6)
C12A C11A C15A Zr1A -66.7(5)
C13A C14A C15A C11A 0.2(10)
Zr1A C14A C15A C11A -66.5(6)
C13A C14A C15A Zr1A 66.7(6)
C3A Zr1A C15A C11A -108.5(7)
C13A Zr1A C15A C11A 78.3(6)
C14A Zr1A C15A C11A 115.4(9)
C17A Zr1A C15A C11A 154.5(6)
C18A Zr1A C15A C11A 124.4(6)
C20A Zr1A C15A C11A -167.4(5)
C19A Zr1A C15A C11A 128.2(7)
C16A Zr1A C15A C11A -174.7(6)
C12A Zr1A C15A C11A 37.7(5)
P1A Zr1A C15A C11A -31.0(7)
C3A Zr1A C15A C14A 136.2(7)
C13A Zr1A C15A C14A -37.1(5)
C17A Zr1A C15A C14A 39.1(7)
C18A Zr1A C15A C14A 9.0(7)
C20A Zr1A C15A C14A 77.2(8)
C19A Zr1A C15A C14A 12.9(10)
C16A Zr1A C15A C14A 70.0(7)
C12A Zr1A C15A C14A -77.7(6)
C11A Zr1A C15A C14A -115.4(9)
P1A Zr1A C15A C14A -146.3(6)
C3A Zr1A C16A C17A -138.4(6)
C13A Zr1A C16A C17A -11.9(6)
C14A Zr1A C16A C17A -41.1(6)
C18A Zr1A C16A C17A 37.8(5)
C20A Zr1A C16A C17A 115.1(8)
C15A Zr1A C16A C17A -72.2(6)
C19A Zr1A C16A C17A 78.1(5)
C12A Zr1A C16A C17A -13.6(9)
C11A Zr1A C16A C17A -77.4(7)
P1A Zr1A C16A C17A 142.9(5)
C3A Zr1A C16A C20A 106.5(5)
C13A Zr1A C16A C20A -127.0(5)
C14A Zr1A C16A C20A -156.2(6)
C17A Zr1A C16A C20A -115.1(8)
C18A Zr1A C16A C20A -77.3(5)
C15A Zr1A C16A C20A 172.7(5)
C19A Zr1A C16A C20A -37.0(4)
C12A Zr1A C16A C20A -128.7(6)
C11A Zr1A C16A C20A 167.5(5)
P1A Zr1A C16A C20A 27.8(6)
C20A C16A C17A C18A -1.8(9)
Zr1A C16A C17A C18A -67.1(6)
C20A C16A C17A Zr1A 65.3(5)
C3A Zr1A C17A C16A 40.7(6)
C13A Zr1A C17A C16A 169.5(6)
C14A Zr1A C17A C16A 138.4(6)
C18A Zr1A C17A C16A -115.0(7)
C20A Zr1A C17A C16A -37.5(5)
C15A Zr1A C17A C16A 117.9(6)
C19A Zr1A C17A C16A -77.2(5)
C12A Zr1A C17A C16A 172.3(5)
C11A Zr1A C17A C16A 135.4(5)
P1A Zr1A C17A C16A -54.9(7)
C3A Zr1A C17A C18A 155.7(5)
C13A Zr1A C17A C18A -75.6(5)
C14A Zr1A C17A C18A -106.6(6)
C20A Zr1A C17A C18A 77.5(5)
C15A Zr1A C17A C18A -127.1(5)
C19A Zr1A C17A C18A 37.8(4)
C16A Zr1A C17A C18A 115.0(7)
C12A Zr1A C17A C18A -72.7(5)
C11A Zr1A C17A C18A -109.6(5)
P1A Zr1A C17A C18A 60.1(7)
C16A C17A C18A C19A 0.0(9)
Zr1A C17A C18A C19A -68.3(5)
C16A C17A C18A Zr1A 68.3(6)
C3A Zr1A C18A C19A 81.0(6)
C13A Zr1A C18A C19A -147.2(6)
C14A Zr1A C18A C19A -178.6(6)
C17A Zr1A C18A C19A 112.5(8)
C20A Zr1A C18A C19A 35.3(5)
C15A Zr1A C18A C19A 176.6(5)
C16A Zr1A C18A C19A 76.2(5)
C12A Zr1A C18A C19A -127.7(5)
C11A Zr1A C18A C19A -146.5(5)
P1A Zr1A C18A C19A -27.4(6)
C3A Zr1A C18A C17A -31.6(6)
C13A Zr1A C18A C17A 100.2(6)
C14A Zr1A C18A C17A 68.9(6)
C20A Zr1A C18A C17A -77.2(5)
C15A Zr1A C18A C17A 64.0(6)
C19A Zr1A C18A C17A -112.5(8)
C16A Zr1A C18A C17A -36.3(5)
C12A Zr1A C18A C17A 119.8(5)
C11A Zr1A C18A C17A 101.0(6)
P1A Zr1A C18A C17A -140.0(5)
C17A C18A C19A C20A 1.8(8)
Zr1A C18A C19A C20A -65.1(5)
C17A C18A C19A Zr1A 66.9(5)
C3A Zr1A C19A C20A -2.4(5)
C13A Zr1A C19A C20A 151.1(5)
C14A Zr1A C19A C20A 119.1(5)
C17A Zr1A C19A C20A 78.4(5)
C18A Zr1A C19A C20A 117.4(8)
C15A Zr1A C19A C20A 111.1(6)
C16A Zr1A C19A C20A 38.4(5)
C12A Zr1A C19A C20A -177.9(4)
C11A Zr1A C19A C20A -173.4(6)
P1A Zr1A C19A C20A -87.0(4)
C3A Zr1A C19A C18A -119.8(5)
C13A Zr1A C19A C18A 33.6(6)
C14A Zr1A C19A C18A 1.6(6)
C17A Zr1A C19A C18A -39.0(5)
C20A Zr1A C19A C18A -117.4(8)
C15A Zr1A C19A C18A -6.3(9)
C16A Zr1A C19A C18A -79.1(6)
C12A Zr1A C19A C18A 64.6(6)
C11A Zr1A C19A C18A 69.1(9)
P1A Zr1A C19A C18A 155.6(5)
C18A C19A C20A C16A -2.9(8)
Zr1A C19A C20A C16A -67.4(5)
C18A C19A C20A Zr1A 64.5(5)
C17A C16A C20A C19A 2.8(8)
Zr1A C16A C20A C19A 67.7(5)
C17A C16A C20A Zr1A -64.9(5)
C3A Zr1A C20A C19A 177.9(5)
C13A Zr1A C20A C19A -39.2(6)
C14A Zr1A C20A C19A -82.5(6)
C17A Zr1A C20A C19A -77.2(5)
C18A Zr1A C20A C19A -35.8(5)
C15A Zr1A C20A C19A -125.9(7)
C16A Zr1A C20A C19A -113.6(7)
C12A Zr1A C20A C19A 3.9(8)
C11A Zr1A C20A C19A 155(2)
P1A Zr1A C20A C19A 91.3(4)
C3A Zr1A C20A C16A -68.5(5)
C13A Zr1A C20A C16A 74.4(6)
C14A Zr1A C20A C16A 31.1(7)
C17A Zr1A C20A C16A 36.4(5)
C18A Zr1A C20A C16A 77.8(5)
C15A Zr1A C20A C16A -12.2(9)
C19A Zr1A C20A C16A 113.6(7)
C12A Zr1A C20A C16A 117.6(6)
C11A Zr1A C20A C16A -91(2)
P1A Zr1A C20A C16A -155.1(5)
C3B Zr1B P1B C21B -167.8(3)
C12B Zr1B P1B C21B -72.8(4)
C18B Zr1B P1B C21B 60.9(3)
C17B Zr1B P1B C21B 84.8(3)
C13B Zr1B P1B C21B -35.1(3)
C11B Zr1B P1B C21B -98.5(3)
C16B Zr1B P1B C21B 120.1(3)
C19B Zr1B P1B C21B 78.9(3)
C14B Zr1B P1B C21B -48.6(3)
C15B Zr1B P1B C21B -80.8(3)
C20B Zr1B P1B C21B 110.1(3)
C3B Zr1B P1B C1B 70.4(3)
C12B Zr1B P1B C1B 165.4(4)
C18B Zr1B P1B C1B -60.9(2)
C17B Zr1B P1B C1B -36.9(3)
C13B Zr1B P1B C1B -156.8(3)
C11B Zr1B P1B C1B 139.8(3)
C16B Zr1B P1B C1B -1.7(3)
C19B Zr1B P1B C1B -42.9(2)
C14B Zr1B P1B C1B -170.4(2)
C15B Zr1B P1B C1B 157.4(2)
C20B Zr1B P1B C1B -11.7(3)
C3B Zr1B P1B C31B -48.7(3)
C12B Zr1B P1B C31B 46.3(4)
C18B Zr1B P1B C31B 180.0(2)
C17B Zr1B P1B C31B -156.1(3)
C13B Zr1B P1B C31B 84.0(3)
C11B Zr1B P1B C31B 20.6(3)
C16B Zr1B P1B C31B -120.8(3)
C19B Zr1B P1B C31B -162.0(2)
C14B Zr1B P1B C31B 70.5(2)
C15B Zr1B P1B C31B 38.3(2)
C20B Zr1B P1B C31B -130.8(2)
C21B P1B C1B C2B -46.0(5)
C31B P1B C1B C2B -155.1(4)
Zr1B P1B C1B C2B 89.1(4)
P1B C1B C2B B1B 167.2(4)
C4B B1B C2B C1B 51.6(6)
C51B B1B C2B C1B 168.0(5)
C41B B1B C2B C1B -72.5(6)
C21B P1B C31B C36B -134.2(5)
C1B P1B C31B C36B -26.5(6)
Zr1B P1B C31B C36B 92.9(5)
C21B P1B C31B C32B 47.7(5)
C1B P1B C31B C32B 155.4(4)
Zr1B P1B C31B C32B -85.2(4)
C36B C31B C32B C33B 1.7(8)
P1B C31B C32B C33B 179.9(4)
C36B C31B C32B C37B 179.8(5)
P1B C31B C32B C37B -2.0(8)
C31B C32B C33B C34B -0.7(9)
C37B C32B C33B C34B -178.9(6)
C32B C33B C34B C35B -1.3(9)
C32B C33B C34B C38B 179.6(6)
C33B C34B C35B C36B 2.4(9)
C38B C34B C35B C36B -178.5(6)
C34B C35B C36B C31B -1.4(9)
C34B C35B C36B C39B 178.2(6)
C32B C31B C36B C35B -0.7(8)
P1B C31B C36B C35B -178.7(4)
C32B C31B C36B C39B 179.7(6)
P1B C31B C36B C39B 1.7(9)
C1B P1B C21B C22B -70.6(5)
C31B P1B C21B C22B 43.8(5)
Zr1B P1B C21B C22B 163.6(3)
C1B P1B C21B C26B 113.9(4)
C31B P1B C21B C26B -131.7(4)
Zr1B P1B C21B C26B -11.9(5)
C26B C21B C22B C23B 4.3(7)
P1B C21B C22B C23B -171.1(4)
C26B C21B C22B C27B -176.4(5)
P1B C21B C22B C27B 8.2(7)
C21B C22B C23B C24B 1.2(8)
C27B C22B C23B C24B -178.2(5)
C22B C23B C24B C25B -6.7(8)
C22B C23B C24B C28B 174.8(5)
C23B C24B C25B C26B 6.9(8)
C28B C24B C25B C26B -174.7(5)
C24B C25B C26B C21B -1.5(8)
C24B C25B C26B C29B -179.0(5)
C22B C21B C26B C25B -4.2(7)
P1B C21B C26B C25B 171.4(4)
C22B C21B C26B C29B 173.1(5)
P1B C21B C26B C29B -11.3(7)
C4B B1B C51B C56B -96.7(7)
C41B B1B C51B C56B 26.3(8)
C2B B1B C51B C56B 142.4(6)
C4B B1B C51B C52B 72.2(6)
C41B B1B C51B C52B -164.9(5)
C2B B1B C51B C52B -48.8(7)
C56B C51B C52B F52B 176.3(6)
B1B C51B C52B F52B 5.8(9)
C56B C51B C52B C53B 0.8(9)
B1B C51B C52B C53B -169.7(6)
F52B C52B C53B F53B 0.4(9)
C51B C52B C53B F53B 176.1(6)
F52B C52B C53B C54B -178.6(6)
C51B C52B C53B C54B -2.9(10)
F53B C53B C54B F54B 3.0(10)
C52B C53B C54B F54B -178.0(6)
F53B C53B C54B C55B -177.6(6)
C52B C53B C54B C55B 1.3(10)
F54B C54B C55B F55B -0.5(11)
C53B C54B C55B F55B -179.8(7)
F54B C54B C55B C56B -178.7(6)
C53B C54B C55B C56B 2.0(11)
F55B C55B C56B F56B -2.7(10)
C54B C55B C56B F56B 175.5(6)
F55B C55B C56B C51B 177.4(7)
C54B C55B C56B C51B -4.4(12)
C52B C51B C56B F56B -177.0(6)
B1B C51B C56B F56B -7.1(10)
C52B C51B C56B C55B 2.9(10)
B1B C51B C56B C55B 172.8(6)
C4B B1B C41B C46B 168.9(5)
C51B B1B C41B C46B 52.6(7)
C2B B1B C41B C46B -69.0(6)
C4B B1B C41B C42B -17.3(8)
C51B B1B C41B C42B -133.6(5)
C2B B1B C41B C42B 104.8(6)
C46B C41B C42B F42B 178.4(5)
B1B C41B C42B F42B 4.1(8)
C46B C41B C42B C43B -1.4(8)
B1B C41B C42B C43B -175.6(5)
F42B C42B C43B F43B -0.5(8)
C41B C42B C43B F43B 179.2(5)
F42B C42B C43B C44B -179.3(5)
C41B C42B C43B C44B 0.4(9)
F43B C43B C44B F44B 1.8(9)
C42B C43B C44B F44B -179.4(5)
F43B C43B C44B C45B -178.2(5)
C42B C43B C44B C45B 0.6(9)
F44B C44B C45B F45B -0.6(9)
C43B C44B C45B F45B 179.4(5)
F44B C44B C45B C46B 179.5(5)
C43B C44B C45B C46B -0.5(9)
F45B C45B C46B F46B -0.3(9)
C44B C45B C46B F46B 179.6(5)
F45B C45B C46B C41B 179.5(5)
C44B C45B C46B C41B -0.6(10)
C42B C41B C46B F46B -178.7(5)
B1B C41B C46B F46B -4.1(8)
C42B C41B C46B C45B 1.5(8)
B1B C41B C46B C45B 176.1(5)
C3B Zr1B C11B C12B -134.9(6)
C18B Zr1B C11B C12B -5.2(7)
C17B Zr1B C11B C12B -31.7(6)
C13B Zr1B C11B C12B 36.7(5)
C16B Zr1B C11B C12B -65.0(6)
C19B Zr1B C11B C12B -22.5(10)
C14B Zr1B C11B C12B 77.6(6)
C15B Zr1B C11B C12B 115.6(8)
C20B Zr1B C11B C12B -80.0(7)
P1B Zr1B C11B C12B 150.6(5)
C3B Zr1B C11B C15B 109.5(5)
C12B Zr1B C11B C15B -115.6(8)
C18B Zr1B C11B C15B -120.8(5)
C17B Zr1B C11B C15B -147.3(5)
C13B Zr1B C11B C15B -78.9(5)
C16B Zr1B C11B C15B 179.4(5)
C19B Zr1B C11B C15B -138.1(6)
C14B Zr1B C11B C15B -38.0(4)
C20B Zr1B C11B C15B 164.4(4)
P1B Zr1B C11B C15B 35.0(5)
C15B C11B C12B C13B -0.2(10)
Zr1B C11B C12B C13B -66.8(6)
C15B C11B C12B Zr1B 66.6(5)
C3B Zr1B C12B C11B 43.6(6)
C18B Zr1B C12B C11B 175.8(5)
C17B Zr1B C12B C11B 148.5(6)
C13B Zr1B C12B C11B -116.4(8)
C16B Zr1B C12B C11B 122.2(6)
C19B Zr1B C12B C11B 169.5(5)
C14B Zr1B C12B C11B -77.4(6)
C15B Zr1B C12B C11B -36.6(5)
C20B Zr1B C12B C11B 129.8(5)
P1B Zr1B C12B C11B -46.6(7)
C3B Zr1B C12B C13B 160.0(5)
C18B Zr1B C12B C13B -67.8(5)
C17B Zr1B C12B C13B -95.1(5)
C11B Zr1B C12B C13B 116.4(8)
C16B Zr1B C12B C13B -121.4(5)
C19B Zr1B C12B C13B -74.1(6)
C14B Zr1B C12B C13B 39.0(5)
C15B Zr1B C12B C13B 79.8(6)
C20B Zr1B C12B C13B -113.8(5)
P1B Zr1B C12B C13B 69.8(7)
C11B C12B C13B C14B -0.9(9)
Zr1B C12B C13B C14B -68.1(5)
C11B C12B C13B Zr1B 67.1(6)
C3B Zr1B C13B C12B -25.5(7)
C18B Zr1B C13B C12B 111.6(6)
C17B Zr1B C13B C12B 78.7(5)
C11B Zr1B C13B C12B -35.9(5)
C16B Zr1B C13B C12B 66.0(6)
C19B Zr1B C13B C12B 123.3(5)
C14B Zr1B C13B C12B -111.3(7)
C15B Zr1B C13B C12B -75.5(6)
C20B Zr1B C13B C12B 94.7(6)
P1B Zr1B C13B C12B -137.1(5)
C3B Zr1B C13B C14B 85.8(5)
C12B Zr1B C13B C14B 111.3(7)
C18B Zr1B C13B C14B -137.1(5)
C17B Zr1B C13B C14B -170.0(5)
C11B Zr1B C13B C14B 75.5(5)
C16B Zr1B C13B C14B 177.4(4)
C19B Zr1B C13B C14B -125.4(4)
C15B Zr1B C13B C14B 35.9(4)
C20B Zr1B C13B C14B -154.0(4)
P1B Zr1B C13B C14B -25.7(5)
C12B C13B C14B C15B 1.7(8)
Zr1B C13B C14B C15B -65.4(5)
C12B C13B C14B Zr1B 67.0(5)
C3B Zr1B C14B C15B 0.9(5)
C12B Zr1B C14B C15B 77.9(5)
C18B Zr1B C14B C15B 161.7(4)
C17B Zr1B C14B C15B 127.8(4)
C13B Zr1B C14B C15B 117.0(6)
C11B Zr1B C14B C15B 37.5(5)
C16B Zr1B C14B C15B 112.8(6)
C19B Zr1B C14B C15B -170.9(4)
C20B Zr1B C14B C15B 177.5(7)
P1B Zr1B C14B C15B -84.1(4)
C3B Zr1B C14B C13B -116.0(5)
C12B Zr1B C14B C13B -39.1(5)
C18B Zr1B C14B C13B 44.7(5)
C17B Zr1B C14B C13B 10.8(5)
C11B Zr1B C14B C13B -79.5(5)
C16B Zr1B C14B C13B -4.2(7)
C19B Zr1B C14B C13B 72.1(5)
C15B Zr1B C14B C13B -117.0(6)
C20B Zr1B C14B C13B 60.5(9)
P1B Zr1B C14B C13B 158.9(4)
C12B C11B C15B C14B 1.2(9)
Zr1B C11B C15B C14B 66.8(5)
C12B C11B C15B Zr1B -65.6(6)
C13B C14B C15B C11B -1.8(8)
Zr1B C14B C15B C11B -66.6(5)
C13B C14B C15B Zr1B 64.8(5)
C3B Zr1B C15B C11B -65.7(5)
C12B Zr1B C15B C11B 36.6(5)
C18B Zr1B C15B C11B 87.5(6)
C17B Zr1B C15B C11B 43.1(6)
C13B Zr1B C15B C11B 77.3(5)
C16B Zr1B C15B C11B -1.0(7)
C19B Zr1B C15B C11B 134.1(7)
C14B Zr1B C15B C11B 113.5(7)
C20B Zr1B C15B C11B -61.6(15)
P1B Zr1B C15B C11B -149.4(5)
C3B Zr1B C15B C14B -179.2(5)
C12B Zr1B C15B C14B -76.9(5)
C18B Zr1B C15B C14B -26.0(6)
C17B Zr1B C15B C14B -70.4(5)
C13B Zr1B C15B C14B -36.2(4)
C11B Zr1B C15B C14B -113.5(7)
C16B Zr1B C15B C14B -114.5(5)
C19B Zr1B C15B C14B 20.6(9)
C20B Zr1B C15B C14B -175.1(13)
P1B Zr1B C15B C14B 97.1(4)
C3B Zr1B C16B C20B -94.4(5)
C12B Zr1B C16B C20B 168.7(5)
C18B Zr1B C16B C20B 77.0(5)
C17B Zr1B C16B C20B 115.2(7)
C13B Zr1B C16B C20B 138.9(5)
C11B Zr1B C16B C20B -162.4(5)
C19B Zr1B C16B C20B 36.5(4)
C14B Zr1B C16B C20B 141.4(5)
C15B Zr1B C16B C20B -161.9(4)
P1B Zr1B C16B C20B -19.1(5)
C3B Zr1B C16B C17B 150.4(5)
C12B Zr1B C16B C17B 53.5(5)
C18B Zr1B C16B C17B -38.2(4)
C13B Zr1B C16B C17B 23.7(5)
C11B Zr1B C16B C17B 82.4(5)
C19B Zr1B C16B C17B -78.7(5)
C14B Zr1B C16B C17B 26.2(7)
C15B Zr1B C16B C17B 82.9(6)
C20B Zr1B C16B C17B -115.2(7)
P1B Zr1B C16B C17B -134.3(4)
C20B C16B C17B C18B 1.0(8)
Zr1B C16B C17B C18B 67.3(5)
C20B C16B C17B Zr1B -66.3(5)
C3B Zr1B C17B C18B -143.3(4)
C12B Zr1B C17B C18B 122.0(5)
C13B Zr1B C17B C18B 89.1(4)
C11B Zr1B C17B C18B 138.6(4)
C16B Zr1B C17B C18B -113.1(7)
C19B Zr1B C17B C18B -37.0(4)
C14B Zr1B C17B C18B 83.2(5)
C15B Zr1B C17B C18B 116.7(4)
C20B Zr1B C17B C18B -76.4(5)
P1B Zr1B C17B C18B -44.4(6)
C3B Zr1B C17B C16B -30.2(5)
C12B Zr1B C17B C16B -124.9(5)
C18B Zr1B C17B C16B 113.1(7)
C13B Zr1B C17B C16B -157.8(5)
C11B Zr1B C17B C16B -108.3(5)
C19B Zr1B C17B C16B 76.1(5)
C14B Zr1B C17B C16B -163.7(5)
C15B Zr1B C17B C16B -130.2(5)
C20B Zr1B C17B C16B 36.6(5)
P1B Zr1B C17B C16B 68.7(5)
C16B C17B C18B C19B -0.1(8)
Zr1B C17B C18B C19B 68.1(5)
C16B C17B C18B Zr1B -68.3(5)
C3B Zr1B C18B C19B -65.4(6)
C12B Zr1B C18B C19B -170.5(5)
C17B Zr1B C18B C19B -114.5(7)
C13B Zr1B C18B C19B 159.3(5)
C11B Zr1B C18B C19B -167.7(4)
C16B Zr1B C18B C19B -76.4(5)
C14B Zr1B C18B C19B 136.8(4)
C15B Zr1B C18B C19B 150.9(5)
C20B Zr1B C18B C19B -36.1(4)
P1B Zr1B C18B C19B 35.4(5)
C3B Zr1B C18B C17B 49.1(5)
C12B Zr1B C18B C17B -56.0(5)
C13B Zr1B C18B C17B -86.3(5)
C11B Zr1B C18B C17B -53.2(6)
C16B Zr1B C18B C17B 38.0(4)
C19B Zr1B C18B C17B 114.5(7)
C14B Zr1B C18B C17B -108.8(5)
C15B Zr1B C18B C17B -94.6(5)
C20B Zr1B C18B C17B 78.4(5)
P1B Zr1B C18B C17B 149.9(4)
C17B C18B C19B C20B -0.8(8)
Zr1B C18B C19B C20B 66.3(5)
C17B C18B C19B Zr1B -67.1(5)
C3B Zr1B C19B C20B 15.8(5)
C12B Zr1B C19B C20B -103.9(5)
C18B Zr1B C19B C20B -115.8(7)
C17B Zr1B C19B C20B -78.2(5)
C13B Zr1B C19B C20B -138.1(5)
C11B Zr1B C19B C20B -89.3(8)
C16B Zr1B C19B C20B -37.3(5)
C14B Zr1B C19B C20B -171.9(4)
C15B Zr1B C19B C20B 174.4(6)
P1B Zr1B C19B C20B 96.9(4)
C3B Zr1B C19B C18B 131.6(4)
C12B Zr1B C19B C18B 11.9(6)
C17B Zr1B C19B C18B 37.6(4)
C13B Zr1B C19B C18B -22.3(5)
C11B Zr1B C19B C18B 26.5(9)
C16B Zr1B C19B C18B 78.5(5)
C14B Zr1B C19B C18B -56.1(5)
C15B Zr1B C19B C18B -69.8(8)
C20B Zr1B C19B C18B 115.8(7)
P1B Zr1B C19B C18B -147.3(4)
C18B C19B C20B C16B 1.4(8)
Zr1B C19B C20B C16B 66.4(5)
C18B C19B C20B Zr1B -65.0(5)
C17B C16B C20B C19B -1.5(8)
Zr1B C16B C20B C19B -66.6(5)
C17B C16B C20B Zr1B 65.1(5)
C3B Zr1B C20B C19B -165.3(5)
C12B Zr1B C20B C19B 100.7(5)
C18B Zr1B C20B C19B 36.8(4)
C17B Zr1B C20B C19B 77.8(5)
C13B Zr1B C20B C19B 57.9(6)
C11B Zr1B C20B C19B 141.8(5)
C16B Zr1B C20B C19B 114.9(6)
C14B Zr1B C20B C19B 17.7(10)
C15B Zr1B C20B C19B -169.4(12)
P1B Zr1B C20B C19B -81.5(4)
C3B Zr1B C20B C16B 79.8(5)
C12B Zr1B C20B C16B -14.2(6)
C18B Zr1B C20B C16B -78.1(5)
C17B Zr1B C20B C16B -37.1(4)
C13B Zr1B C20B C16B -57.0(6)
C11B Zr1B C20B C16B 26.9(7)
C19B Zr1B C20B C16B -114.9(6)
C14B Zr1B C20B C16B -97.2(8)
C15B Zr1B C20B C16B 75.7(15)
P1B Zr1B C20B C16B 163.6(4)
